data_7125318
loop_
_publ_author_name
'Zhang, Pei'
'Wang, Xinchang'
'Xuan, Wei'
'Peng, Pixian'
'Li, Zhihao'
'Lu, Ruqiang'
'Wu, Shuang'
'Tian, Zhongqun'
'Cao, Xiaoyu'

_publ_section_title
;
 Chiral separation and characterization of triazatruxene-based
 face-rotating polyhedra: the role of non-covalent facial interactions.
;
_journal_issue 37
_journal_name_full 'Chemical communications (Cambridge, England)'
_journal_page_first 4685
_journal_page_last 4688
_journal_paper_doi 10.1039/c8cc02049c
_journal_volume 54
_journal_year 2018
_chemical_absolute_configuration syn
_chemical_formula_moiety 'C96 H108 N12'
_chemical_formula_sum 'C96 H108 N12'
_chemical_formula_weight 1429.94
_chemical_melting_point ?
_chemical_name_common R-CHDA-FRP-8
_chemical_name_systematic R-CHDA-FRP-8
_space_group_crystal_system hexagonal
_space_group_IT_number 178
_space_group_name_Hall 'P 61 2 (0 0 5)'
_space_group_name_H-M_alt 'P 61 2 2'
_atom_sites_solution_hydrogens geom
_atom_sites_solution_primary direct
_atom_sites_solution_secondary difmap
_audit_creation_date 2017-12-02
_audit_creation_method
;
Olex2 1.2
(compiled 2017.03.28 svn.r3405 for OlexSys, GUI svn.r5381)
;
_audit_update_record
;
2017-12-06 deposited with the CCDC.
2018-04-09 downloaded from the CCDC.
;
_cell_angle_alpha 90
_cell_angle_beta 90
_cell_angle_gamma 120
_cell_formula_units_Z 18
_cell_length_a 23.3698(13)
_cell_length_b 23.3698(13)
_cell_length_c 89.848(3)
_cell_measurement_reflns_used 12697
_cell_measurement_temperature 293(2)
_cell_measurement_theta_max 62.8800
_cell_measurement_theta_min 3.6710
_cell_volume 42496(4)
_computing_cell_refinement 'CrysAlisPro 1.171.38.41 (Rigaku OD, 2015)'
_computing_data_collection 'CrysAlisPro 1.171.38.41 (Rigaku OD, 2015)'
_computing_data_reduction 'CrysAlisPro 1.171.38.41 (Rigaku OD, 2015)'
_computing_molecular_graphics 'Olex2 (Dolomanov et al., 2009)'
_computing_publication_material 'Olex2 (Dolomanov et al., 2009)'
_computing_structure_refinement 'ShelXL (Sheldrick, 2015)'
_computing_structure_solution 'SIR2011 (Burla et al., 2007)'
_diffrn_ambient_temperature 293(2)
_diffrn_detector_area_resol_mean 10.6525
_diffrn_measured_fraction_theta_full 1.000
_diffrn_measured_fraction_theta_max 1.000
_diffrn_measurement_device_type 'SuperNova, Dual, Cu at zero, Atlas'
_diffrn_measurement_method '\w scans'
_diffrn_radiation_type CuK\a
_diffrn_radiation_wavelength 1.54178
_diffrn_reflns_av_R_equivalents 0.0907
_diffrn_reflns_av_unetI/netI 0.0742
_diffrn_reflns_Laue_measured_fraction_full 1.000
_diffrn_reflns_Laue_measured_fraction_max 1.000
_diffrn_reflns_limit_h_max 28
_diffrn_reflns_limit_h_min -19
_diffrn_reflns_limit_k_max 28
_diffrn_reflns_limit_k_min -28
_diffrn_reflns_limit_l_max 66
_diffrn_reflns_limit_l_min -108
_diffrn_reflns_number 98322
_diffrn_reflns_point_group_measured_fraction_full 1.000
_diffrn_reflns_point_group_measured_fraction_max 0.999
_diffrn_reflns_theta_full 67.679
_diffrn_reflns_theta_max 68.235
_diffrn_reflns_theta_min 2.939
_diffrn_source 'micro-focus sealed X-ray tube'
_exptl_absorpt_coefficient_mu 0.456
_exptl_absorpt_correction_T_max 1.00000
_exptl_absorpt_correction_T_min 0.29648
_exptl_absorpt_correction_type multi-scan
_exptl_absorpt_process_details
;
CrysAlisPro 1.171.38.41 (Rigaku Oxford Diffraction, 2015)
Empirical absorption correction using spherical harmonics,
 implemented in SCALE3 ABSPACK scaling algorithm.
;
_exptl_crystal_colour 'clear light colourless'
_exptl_crystal_colour_lustre clear
_exptl_crystal_colour_modifier light
_exptl_crystal_colour_primary colourless
_exptl_crystal_density_diffrn 1.006
_exptl_crystal_density_meas ?
_exptl_crystal_density_method 'not measured'
_exptl_crystal_description plate
_exptl_crystal_F_000 13824
_exptl_crystal_size_max 0.3
_exptl_crystal_size_mid 0.3
_exptl_crystal_size_min 0.1
_exptl_transmission_factor_max 'not measured'
_exptl_transmission_factor_min 'not measured'
_refine_diff_density_max 0.287
_refine_diff_density_min -0.235
_refine_diff_density_rms 0.063
_refine_ls_abs_structure_details
;
 Flack x determined using 3557 quotients [(I+)-(I-)]/[(I+)+(I-)]
 (Parsons and Flack (2004), Acta Cryst. A60, s61).
;
_refine_ls_abs_structure_Flack 0.3(3)
_refine_ls_extinction_coef 0.00006(2)
_refine_ls_extinction_expression Fc^*^=kFc[1+0.001xFc^2^\l^3^/sin(2\q)]^-1/4^
_refine_ls_extinction_method SHELXL
_refine_ls_goodness_of_fit_ref 1.005
_refine_ls_hydrogen_treatment constr
_refine_ls_matrix_type full
_refine_ls_number_parameters 1484
_refine_ls_number_reflns 25951
_refine_ls_number_restraints 69
_refine_ls_restrained_S_all 1.012
_refine_ls_R_factor_all 0.1410
_refine_ls_R_factor_gt 0.1020
_refine_ls_shift/su_max 0.001
_refine_ls_shift/su_mean 0.000
_refine_ls_structure_factor_coef Fsqd
_refine_ls_weighting_details
;
 w=1/[\s^2^(Fo^2^)+(0.1834P)^2^]
 where P=(Fo^2^+2Fc^2^)/3
;
_refine_ls_weighting_scheme calc
_refine_ls_wR_factor_gt 0.2755
_refine_ls_wR_factor_ref 0.3379
_reflns_Friedel_coverage 0.771
_reflns_Friedel_fraction_full 1.000
_reflns_Friedel_fraction_max 0.999
_reflns_number_gt 13693
_reflns_number_total 25951
_reflns_threshold_expression 'I > 2\s(I)'
_cod_data_source_file c8cc02049c2.cif
_cod_data_source_block R-CHDA-FRP-8
_cod_depositor_comments
;
The following automatic conversions were performed:

data item '_chemical_melting_point' value 'not measured' was changed
to '?' -- the value is undefined or not given.

data item '_exptl_crystal_density_meas' value 'not measured' was
changed to '?' -- the value is perceived as not measured.

Automatic conversion script
Id: cif_fix_values 6909 2019-04-08 15:41:33Z antanas 
;
_cod_original_cell_volume 42496(5)
_cod_original_sg_symbol_Hall 'P 61 2 (0 0 -1)'
_cod_database_code 7125318
_shelxl_version_number 2013-2
_shelx_space_group_comment
;
The symmetry employed for this shelxl refinement is uniquely defined
by the following loop, which should always be used as a source of
symmetry information in preference to the above space-group names.
They are only intended as comments.
;
_shelx_estimated_absorpt_t_max 0.956
_shelx_estimated_absorpt_t_min 0.875
_olex2_refinement_description
;
1. Fixed Uiso
 At 1.2 times of:
  All C(H) groups, All C(H,H) groups, All C(H,H,H,H) groups
 At 1.5 times of:
  All C(H,H,H) groups
2. Restrained distances
 C5-C17A
 1.54 with sigma of 0.02
 C7EB-C38
 1.54 with sigma of 0.02
 H1CA-H83B
 2.5 with sigma of 0.02
3. Rigid bond restraints
 N24, C4BA
 with sigma for 1-2 distances of 0.01 and sigma for 1-3 distances of 0.01
 C8BA, C19
 with sigma for 1-2 distances of 0.01 and sigma for 1-3 distances of 0.01
 C6BA, C99
 with sigma for 1-2 distances of 0.01 and sigma for 1-3 distances of 0.01
 C83, N5
 with sigma for 1-2 distances of 0.01 and sigma for 1-3 distances of 0.01
 C68, C101, C2BA, C24, C24A
 with sigma for 1-2 distances of 0.01 and sigma for 1-3 distances of 0.01
 C4BA, N24
 with sigma for 1-2 distances of 0.01 and sigma for 1-3 distances of 0.01
 N44, C1FA
 with sigma for 1-2 distances of 0.001 and sigma for 1-3 distances of 0.001
4. Uiso/Uaniso restraints and constraints
C19 \\sim C8BA: within 1.7A with sigma of 0.04 and sigma for terminal atoms of
0.08
C6BA \\sim C99: within 1.7A with sigma of 0.04 and sigma for terminal atoms of
0.08
C83 \\sim N5: within 1.7A with sigma of 0.04 and sigma for terminal atoms of
0.08
C24 \\sim C2BA \\sim C24A \\sim C101 \\sim C68: within 1.7A with sigma of 0.04
and sigma for terminal atoms of 0.08
N24 \\sim C4BA: within 1.7A with sigma of 0.04 and sigma for terminal atoms of
0.08
N44 \\sim C1FA: within 1.7A with sigma of 0.02 and sigma for terminal atoms of
0.04
Uanis(C7EA) = Uanis(C7EB)
Uanis(C4DA) = Uanis(C4DB)
Uanis(C24) = Uanis(C24A)
Uanis(C17) = Uanis(C17A)
Uanis(C5FA) = Uanis(C5FB)
Uanis(C45) = Uanis(C45A)
5. Others
 Sof(H38C)=Sof(H38D)=Sof(C7EB)=Sof(H7ED)=Sof(H7EE)=Sof(H7EF)=1-FVAR(1)
 Sof(H38A)=Sof(H38B)=Sof(C7EA)=Sof(H7EA)=Sof(H7EB)=Sof(H7EC)=FVAR(1)
 Sof(H56C)=Sof(H56D)=Sof(C4DB)=Sof(H4DD)=Sof(H4DE)=Sof(H4DF)=1-FVAR(2)
 Sof(H56A)=Sof(H56B)=Sof(C4DA)=Sof(H4DA)=Sof(H4DB)=Sof(H4DC)=FVAR(2)
 Sof(H2BC)=Sof(H2BD)=Sof(C24A)=Sof(H24D)=Sof(H24E)=Sof(H24F)=1-FVAR(3)
 Sof(H2BA)=Sof(H2BB)=Sof(C24)=Sof(H24A)=Sof(H24B)=Sof(H24C)=FVAR(3)
 Sof(H5BC)=Sof(H5BD)=Sof(C17A)=Sof(H17D)=Sof(H17E)=Sof(H17F)=1-FVAR(4)
 Sof(H5AA)=Sof(H5AB)=Sof(C17)=Sof(H17A)=Sof(H17B)=Sof(H17C)=FVAR(4)
 Sof(H2EC)=Sof(H2ED)=Sof(C5FB)=Sof(H5FD)=Sof(H5FE)=Sof(H5FF)=1-FVAR(5)
 Sof(H2EA)=Sof(H2EB)=Sof(C5FA)=Sof(H5FA)=Sof(H5FB)=Sof(H5FC)=FVAR(5)
 Sof(H49C)=Sof(H49D)=Sof(C45A)=Sof(H45D)=Sof(H45E)=Sof(H45F)=1-FVAR(6)
 Sof(C45)=Sof(H45A)=Sof(H45B)=Sof(H45C)=Sof(H49A)=Sof(H49B)=FVAR(6)
6.a Ternary CH refined with riding coordinates:
 C21(H21), C0FA(H0FA), C4EA(H4EA), C13(H13), C8EA(H8EA), C20(H20), C6CA(H6CA),
 C0EA(H0EA), C4(H4)
6.b Secondary CH2 refined with riding coordinates:
 C3CA(H3CA,H3CB), C56(H56A,H56B), C56(H56C,H56D), C60(H60A,H60B), C67(H67A,
 H67B), C68(H68A,H68B), C69(H69A,H69B), C78(H78A,H78B), C81(H81A,H81B),
 C83(H83A,H83B), C84(H84A,H84B), C85(H85A,H85B), C87(H87A,H87B), C96(H96A,H96B),
  C101(H10A,H10B), C1(H1A,H1B), C3DA(H3DA,H3DB), C15(H15A,H15B), C18(H18A,H18B),
  C2EA(H2EA,H2EB), C2EA(H2EC,H2ED), C5CA(H5CA,H5CB), C2BA(H2BA,H2BB), C2BA(H2BC,
 H2BD), C9EA(H9EA,H9EB), C3FA(H3FA,H3FB), C7(H7A,H7B), C22(H22A,H22B), C23(H23A,
 H23B), C25(H25A,H25B), C27(H27A,H27B), C5DA(H5DA,H5DB), C35(H35A,H35B),
 C38(H38A,H38B), C38(H38C,H38D), C40(H40A,H40B), C42(H42A,H42B), C43(H43A,H43B),
  C44(H44A,H44B), C46(H46A,H46B), C49(H49A,H49B), C49(H49C,H49D), C50(H50A,
 H50B), C3(H3A,H3B), C5(H5AA,H5AB), C5(H5BC,H5BD), C7FA(H7FA,H7FB), C8(H8A,H8B),
  C9(H9A,H9B), C16(H16A,H16B), C4FA(H4FA,H4FB)
6.c Me refined with riding coordinates:
 C5AA(H5AC,H5AD,H5AE), C3EA(H3EA,H3EB,H3EC), C24(H24A,H24B,H24C), C9CA(H9CA,
 H9CB,H9CC), C4DA(H4DA,H4DB,H4DC), C45(H45A,H45B,H45C), C17(H17A,H17B,H17C),
 C7EA(H7EA,H7EB,H7EC), C5FA(H5FA,H5FB,H5FC), C7EB(H7ED,H7EE,H7EF), C4DB(H4DD,
 H4DE,H4DF), C24A(H24D,H24E,H24F), C17A(H17D,H17E,H17F), C5FB(H5FD,H5FE,H5FF),
 C45A(H45D,H45E,H45F)
6.d Aromatic/amide H refined with riding coordinates:
 C6DA(H6DA), C2AA(H2AA), C1AA(H1AA), C12(H12), C1DA(H1DA), C7DA(H7DA),
 C2CA(H2CA), C26(H26), C30(H30), C8DA(H8DA), C36(H36), C0CA(H0CA), C39(H39),
 C1CA(H1CA), C8CA(H8CA), C51(H51), C52(H52), C58(H58), C59(H59), C61(H61),
 C63(H63), C66(H66), C72(H72), C73(H73), C76(H76), C77(H77), C86(H86), C97(H97),
  C99(H99), C7AA(H7AA), C5EA(H5EA), C6BA(H6BA), C14(H14), C0DA(H0DA),
 C6EA(H6EA), C6FA(H6FA)
;
_olex2_submission_special_instructions 'No special instructions were received'

loop_
_space_group_symop_operation_xyz
'x, y, z'
'x-y, x, z+1/6'
'-y, x-y, z+1/3'
'-x, -y, z+1/2'
'-x+y, -x, z+2/3'
'y, -x+y, z+5/6'
'x-y, -y, -z'
'-x, -x+y, -z+2/3'
'y, x, -z+1/3'
'-y, -x, -z+5/6'
'-x+y, y, -z+1/2'
'x, x-y, -z+1/6'

loop_
_atom_site_label
_atom_site_type_symbol
_atom_site_fract_x
_atom_site_fract_y
_atom_site_fract_z
_atom_site_U_iso_or_equiv
_atom_site_adp_type
_atom_site_occupancy
_atom_site_site_symmetry_order
_atom_site_calc_flag
_atom_site_refinement_flags_posn
_atom_site_refinement_flags_adp
_atom_site_refinement_flags_occupancy
_atom_site_disorder_assembly
_atom_site_disorder_group
N0AA N -0.2272(3) -0.6224(3) -0.06309(5) 0.102(2) Uani 1 1 d . . . . .
N2AA N -0.1877(3) -0.6610(3) -0.11385(4) 0.101(2) Uani 1 1 d . . . . .
N1AA N -0.1110(3) -0.7400(4) -0.07337(4) 0.106(2) Uani 1 1 d . . . . .
C6DA C 0.1020(4) -0.6310(4) -0.13021(6) 0.099(2) Uani 1 1 d . . . . .
H6DA H 0.1175 -0.6455 -0.1224 0.119 Uiso 1 1 calc R . . . .
N7AA N -0.1262(3) -0.6492(5) 0.00114(5) 0.128(3) Uani 1 1 d . . . . .
N5 N 0.1840(3) -0.3625(4) -0.11006(6) 0.1018(18) Uani 1 1 d . U . . .
N4BA N 0.1024(4) -0.6518(4) -0.14324(6) 0.111(2) Uani 1 1 d . . . . .
C3AA C -0.1036(4) -0.7282(4) -0.09849(5) 0.100(2) Uani 1 1 d . . . . .
C2AA C -0.1226(4) -0.6694(5) -0.01191(6) 0.110(3) Uani 1 1 d . . . . .
H2AA H -0.0970 -0.6892 -0.0133 0.133 Uiso 1 1 calc R . . . .
C4CA C -0.0085(4) -0.4815(4) -0.09876(8) 0.098(2) Uani 1 1 d . . . . .
C6AA C -0.1750(4) -0.6673(4) -0.09865(6) 0.095(2) Uani 1 1 d . . . . .
C6 C -0.1396(4) -0.7029(4) -0.07700(6) 0.099(2) Uani 1 1 d . . . . .
C9DA C 0.0781(4) -0.5852(4) -0.12699(7) 0.098(2) Uani 1 1 d . . . . .
C0AA C 0.0228(3) -0.5167(4) -0.09437(6) 0.094(2) Uani 1 1 d . . . . .
C1AA C -0.0581(4) -0.7927(4) -0.08774(6) 0.104(3) Uani 1 1 d . . . . .
H1AA H -0.0534 -0.8145 -0.0796 0.125 Uiso 1 1 calc R . . . .
C4AA C 0.1909(4) -0.3632(4) -0.08183(7) 0.101(2) Uani 1 1 d . . . . .
C10 C -0.1672(4) -0.6733(4) -0.06775(6) 0.103(3) Uani 1 1 d . . . . .
C11 C -0.0381(4) -0.4587(5) -0.08846(7) 0.103(2) Uani 1 1 d . . . . .
C12 C -0.2993(5) -0.4987(6) -0.11093(9) 0.123(3) Uani 1 1 d . . . . .
H12 H -0.3082 -0.4884 -0.1015 0.148 Uiso 1 1 calc R . . . .
N13 N -0.0041(3) -0.4739(3) -0.11406(5) 0.0960(17) Uani 1 1 d . . . . .
C5BA C 0.0419(4) -0.5366(4) -0.10810(6) 0.092(2) Uani 1 1 d . . . . .
C1EA C 0.1680(4) -0.3454(5) -0.06905(7) 0.105(2) Uani 1 1 d . . . . .
N5AA N 0.0791(4) -0.2674(4) -0.08185(7) 0.1078(19) Uani 1 1 d . . . . .
C1DA C -0.0349(4) -0.7974(4) -0.10157(6) 0.102(2) Uani 1 1 d . . . . .
H1DA H -0.0125 -0.8208 -0.1027 0.123 Uiso 1 1 calc R . . . .
C2FA C -0.2011(4) -0.6364(4) -0.08979(5) 0.094(2) Uani 1 1 d . . . . .
C8AA C -0.1403(4) -0.6971(4) -0.09280(5) 0.097(2) Uani 1 1 d . . . . .
C19 C 0.0541(4) -0.5512(4) -0.05679(6) 0.106(2) Uani 1 1 d . U . . .
C7DA C 0.0642(4) -0.5521(4) -0.13805(7) 0.099(2) Uani 1 1 d . . . . .
H7DA H 0.0727 -0.5572 -0.1479 0.119 Uiso 1 1 calc R . . . .
C9AA C -0.0449(5) -0.7671(4) -0.11388(6) 0.106(3) Uani 1 1 d . . . . .
C9BA C 0.1342(4) -0.3107(5) -0.06959(8) 0.105(2) Uani 1 1 d . . . . .
C7BA C -0.2738(5) -0.5462(5) -0.11203(8) 0.116(3) Uani 1 1 d . . . . .
N24 N 0.0626(3) -0.5511(3) -0.07211(5) 0.0997(19) Uani 1 1 d . U . . .
C2CA C -0.0157(5) -0.7670(4) -0.12855(6) 0.108(3) Uani 1 1 d . . . . .
H2CA H -0.0309 -0.7549 -0.1369 0.129 Uiso 1 1 calc R . . . .
C26 C 0.0819(5) -0.5708(4) -0.04585(7) 0.110(3) Uani 1 1 d . . . . .
H26 H 0.1110 -0.5858 -0.0482 0.132 Uiso 1 1 calc R . . . .
C4BA C 0.0287(4) -0.5240(4) -0.07927(7) 0.096(2) Uani 1 1 d . U . . .
C28 C 0.0214(4) -0.5422(5) -0.02803(8) 0.110(3) Uani 1 1 d . . . . .
C29 C -0.2006(4) -0.6441(4) -0.07450(6) 0.098(2) Uani 1 1 d . . . . .
C30 C -0.1429(4) -0.6771(4) -0.03882(6) 0.103(3) Uani 1 1 d . . . . .
H30 H -0.1145 -0.6941 -0.0398 0.124 Uiso 1 1 calc R . . . .
C31 C 0.1740(4) -0.3486(4) -0.09581(7) 0.101(2) Uani 1 1 d . . . . .
C32 C -0.2105(4) -0.6378(4) -0.04945(6) 0.105(3) Uani 1 1 d . . . . .
C33 C -0.1709(4) -0.6667(4) -0.05149(5) 0.098(2) Uani 1 1 d . . . . .
N34 N 0.0284(5) -0.7822(4) -0.13042(5) 0.115(3) Uani 1 1 d . . . . .
C8DA C -0.2708(5) -0.5701(5) -0.12600(7) 0.112(3) Uani 1 1 d . . . . .
H8DA H -0.2870 -0.5592 -0.1343 0.134 Uiso 1 1 calc R . . . .
C36 C 0.2420(5) -0.4336(5) -0.05263(8) 0.109(3) Uani 1 1 d . . . . .
H36 H 0.2312 -0.4410 -0.0426 0.131 Uiso 1 1 calc R . . . .
C37 C 0.0710(5) -0.2601(5) -0.06683(8) 0.108(2) Uani 1 1 d . . . . .
C0CA C -0.0798(4) -0.7341(4) -0.11240(6) 0.099(2) Uani 1 1 d . . . . .
H0CA H -0.0876 -0.7154 -0.1208 0.119 Uiso 1 1 calc R . . . .
C39 C 0.1085(5) -0.2161(5) -0.14524(9) 0.117(3) Uani 1 1 d . . . . .
H39 H 0.0920 -0.1927 -0.1402 0.140 Uiso 1 1 calc R . . . .
N40 N 0.3753(4) -0.4806(4) -0.07501(6) 0.112(2) Uani 1 1 d . . . . .
N41 N 0.1836(4) -0.3719(4) -0.05639(6) 0.1023(18) Uani 1 1 d . . . . .
C2DA C 0.2188(4) -0.4007(4) -0.06120(7) 0.099(2) Uani 1 1 d . . . . .
C3CA C -0.0481(4) -0.7449(5) -0.05149(5) 0.110(3) Uani 1 1 d . . . . .
H3CA H -0.0154 -0.7444 -0.0582 0.132 Uiso 1 1 calc R . . . .
H3CB H -0.0338 -0.6996 -0.0488 0.132 Uiso 1 1 calc R . . . .
N44 N -0.0575(4) -0.4368(4) -0.06453(6) 0.115(2) Uani 1 1 d . U . . .
C7CA C 0.1083(5) -0.2818(5) -0.05845(8) 0.114(3) Uani 1 1 d . . . . .
C1CA C 0.2674(4) -0.4180(4) -0.08266(7) 0.099(2) Uani 1 1 d . . . . .
H1CA H 0.2772 -0.4118 -0.0928 0.119 Uiso 1 1 calc DR . . . .
C47 C 0.1228(5) -0.2614(5) -0.13677(8) 0.105(2) Uani 1 1 d . . . . .
C48 C 0.2267(4) -0.3958(5) -0.07681(7) 0.104(2) Uani 1 1 d . . . . .
C8CA C 0.0663(4) -0.5781(4) -0.11207(7) 0.097(2) Uani 1 1 d . . . . .
H8CA H 0.0747 -0.6011 -0.1048 0.117 Uiso 1 1 calc R . . . .
C8BA C 0.0144(4) -0.5236(5) -0.05380(7) 0.107(3) Uani 1 1 d . U . . .
C51 C 0.1457(4) -0.3005(5) -0.14396(8) 0.105(2) Uani 1 1 d . . . . .
H51 H 0.1473 -0.3016 -0.1543 0.126 Uiso 1 1 calc R . . . .
C52 C -0.0022(5) -0.5224(5) -0.03912(7) 0.110(3) Uani 1 1 d . . . . .
H52 H -0.0311 -0.5072 -0.0369 0.132 Uiso 1 1 calc R . . . .
C53 C 0.1405(4) -0.3101(5) -0.09700(8) 0.104(2) Uani 1 1 d . . . . .
C54 C 0.1636(4) -0.3334(4) -0.12021(8) 0.099(2) Uani 1 1 d . . . . .
C55 C -0.2207(4) -0.6243(4) -0.11467(6) 0.100(2) Uani 1 1 d . . . . .
C56 C -0.0869(6) -0.4173(6) -0.14266(11) 0.132(4) Uani 1 1 d . . . . .
H56A H -0.0722 -0.3761 -0.1374 0.158 Uiso 0.559(13) 1 calc R . P A 1
H56B H -0.0587 -0.4078 -0.1513 0.158 Uiso 0.559(13) 1 calc R . P A 1
H56C H -0.0765 -0.3770 -0.1374 0.158 Uiso 0.441(13) 1 calc R . P A 2
H56D H -0.1322 -0.4380 -0.1461 0.158 Uiso 0.441(13) 1 calc R . P A 2
C58 C 0.1103(5) -0.2741(5) -0.04310(8) 0.111(3) Uani 1 1 d . . . . .
H58 H 0.1344 -0.2874 -0.0373 0.133 Uiso 1 1 calc R . . . .
C59 C 0.1651(4) -0.3356(5) -0.13575(7) 0.101(2) Uani 1 1 d . . . . .
H59 H 0.1796 -0.3615 -0.1404 0.122 Uiso 1 1 calc R . . . .
C60 C -0.2589(5) -0.5348(5) -0.06176(8) 0.112(3) Uani 1 1 d . . . . .
H60A H -0.2404 -0.5227 -0.0518 0.134 Uiso 1 1 calc R . . . .
H60B H -0.2246 -0.5076 -0.0688 0.134 Uiso 1 1 calc R . . . .
C61 C -0.2542(4) -0.5644(5) -0.09934(8) 0.111(3) Uani 1 1 d . . . . .
H61 H -0.2581 -0.5483 -0.0901 0.133 Uiso 1 1 calc R . . . .
N62 N 0.1176(4) -0.2077(4) -0.15907(7) 0.116(2) Uani 1 1 d . . . . .
C63 C -0.1074(5) -0.4074(5) -0.10013(9) 0.112(3) Uani 1 1 d . . . . .
H63 H -0.1029 -0.4167 -0.1100 0.134 Uiso 1 1 calc R . . . .
C64 C -0.0883(4) -0.7556(4) -0.08618(5) 0.093(2) Uani 1 1 d . . . . .
C66 C -0.2437(5) -0.6099(5) -0.12721(7) 0.114(3) Uani 1 1 d . . . . .
H66 H -0.2410 -0.6268 -0.1364 0.136 Uiso 1 1 calc R . . . .
C67 C -0.2811(4) -0.6060(5) -0.06453(7) 0.105(2) Uani 1 1 d . . . . .
H67A H -0.3160 -0.6328 -0.0575 0.126 Uiso 1 1 calc R . . . .
H67B H -0.2995 -0.6176 -0.0745 0.126 Uiso 1 1 calc R . . . .
C68 C 0.0377(5) -0.2590(5) -0.09272(9) 0.115(3) Uani 1 1 d . U . . .
H68A H -0.0070 -0.2787 -0.0889 0.138 Uiso 1 1 calc R . . . .
H68B H 0.0363 -0.2823 -0.1018 0.138 Uiso 1 1 calc R . . . .
C69 C -0.0146(4) -0.4293(4) -0.12333(8) 0.103(2) Uani 1 1 d . . . . .
H69A H 0.0232 -0.4061 -0.1299 0.123 Uiso 1 1 calc R . . . .
H69B H -0.0164 -0.3967 -0.1170 0.123 Uiso 1 1 calc R . . . .
C70 C 0.1186(5) -0.2960(5) -0.08355(8) 0.111(3) Uani 1 1 d . . . . .
C71 C -0.1574(4) -0.6622(4) -0.02459(5) 0.108(3) Uani 1 1 d . . . . .
C72 C 0.1208(5) -0.2609(5) -0.12123(8) 0.107(2) Uani 1 1 d . . . . .
H72 H 0.1075 -0.2341 -0.1165 0.129 Uiso 1 1 calc R . . . .
C73 C 0.3376(5) -0.4654(5) -0.08161(8) 0.111(3) Uani 1 1 d . . . . .
H73 H 0.3383 -0.4655 -0.0920 0.133 Uiso 1 1 calc R . . . .
C76 C -0.2275(5) -0.6261(5) -0.03559(6) 0.119(3) Uani 1 1 d . . . . .
H76 H -0.2562 -0.6095 -0.0347 0.142 Uiso 1 1 calc R . . . .
C77 C 0.0388(4) -0.5129(4) -0.13485(7) 0.099(2) Uani 1 1 d . . . . .
H77 H 0.0304 -0.4903 -0.1423 0.118 Uiso 1 1 calc R . . . .
C78 C -0.1134(4) -0.7735(4) -0.05949(5) 0.105(3) Uani 1 1 d . . . . .
H78A H -0.1290 -0.8197 -0.0616 0.125 Uiso 1 1 calc R . . . .
H78B H -0.1453 -0.7716 -0.0529 0.125 Uiso 1 1 calc R . . . .
C79 C -0.0789(5) -0.4239(5) -0.08942(8) 0.115(3) Uani 1 1 d . . . . .
C81 C -0.0775(4) -0.4628(5) -0.13285(8) 0.102(2) Uani 1 1 d . . . . .
H81A H -0.0764 -0.4964 -0.1389 0.123 Uiso 1 1 calc R . . . .
H81B H -0.1154 -0.4847 -0.1263 0.123 Uiso 1 1 calc R . . . .
C83 C 0.2022(4) -0.4107(5) -0.11531(8) 0.108(2) Uani 1 1 d . U . . .
H83A H 0.1733 -0.4362 -0.1234 0.130 Uiso 1 1 calc R . . . .
H83B H 0.1963 -0.4410 -0.1073 0.130 Uiso 1 1 calc DR . . . .
C84 C -0.1832(4) -0.6966(4) -0.12655(6) 0.099(2) Uani 1 1 d . . . . .
H84A H -0.2246 -0.7163 -0.1320 0.118 Uiso 1 1 calc R . . . .
H84B H -0.1763 -0.7321 -0.1231 0.118 Uiso 1 1 calc R . . . .
C85 C 0.1146(4) -0.5637(4) -0.07778(7) 0.102(2) Uani 1 1 d . . . . .
H85A H 0.1523 -0.5426 -0.0712 0.122 Uiso 1 1 calc R . . . .
H85B H 0.1287 -0.5428 -0.0874 0.122 Uiso 1 1 calc R . . . .
C86 C 0.2823(4) -0.4559(4) -0.05914(7) 0.104(2) Uani 1 1 d . . . . .
H86 H 0.3010 -0.4755 -0.0534 0.125 Uiso 1 1 calc R . . . .
C87 C -0.1245(5) -0.6893(5) -0.15073(7) 0.119(3) Uani 1 1 d . . . . .
H87A H -0.0813 -0.6644 -0.1553 0.142 Uiso 1 1 calc R . . B .
H87B H -0.1312 -0.7322 -0.1479 0.142 Uiso 1 1 calc R . . B .
C88 C -0.1451(5) -0.3757(5) -0.09679(10) 0.117(3) Uani 1 1 d . . . . .
C91 C 0.0259(4) -0.5077(4) -0.12001(6) 0.0899(18) Uani 1 1 d . . . . .
C92 C -0.2286(4) -0.6065(4) -0.10016(6) 0.102(2) Uani 1 1 d . . . . .
C93 C -0.0310(5) -0.4687(5) -0.07316(8) 0.107(2) Uani 1 1 d . . . . .
C96 C -0.1278(5) -0.6523(4) -0.13680(6) 0.108(3) Uani 1 1 d . . . . .
H96A H -0.0862 -0.6341 -0.1315 0.129 Uiso 1 1 calc R . . . .
H96B H -0.1337 -0.6158 -0.1399 0.129 Uiso 1 1 calc R . . . .
C97 C 0.0647(5) -0.5675(5) -0.03103(8) 0.122(3) Uani 1 1 d . . . . .
H97 H 0.0812 -0.5814 -0.0233 0.146 Uiso 1 1 calc R . . . .
C98 C 0.2933(4) -0.4477(4) -0.07455(8) 0.105(2) Uani 1 1 d . . . . .
C99 C -0.1477(5) -0.3603(5) -0.08187(10) 0.116(3) Uani 1 1 d . U . . .
H99 H -0.1691 -0.3371 -0.0794 0.139 Uiso 1 1 calc R . . . .
C101 C 0.0620(6) -0.1883(6) -0.09632(9) 0.122(3) Uani 1 1 d . U . . .
H10A H 0.1058 -0.1690 -0.1006 0.146 Uiso 1 1 calc R . . . .
H10B H 0.0653 -0.1645 -0.0872 0.146 Uiso 1 1 calc R . . . .
C1 C 0.4321(7) -0.5446(6) -0.07646(10) 0.136(4) Uani 1 1 d . . . . .
H1A H 0.4404 -0.5372 -0.0659 0.163 Uiso 1 1 calc R . . . .
H1B H 0.3908 -0.5856 -0.0778 0.163 Uiso 1 1 calc R . . . .
C7AA C 0.0381(5) -0.2287(5) -0.04544(9) 0.115(3) Uani 1 1 d . . . . .
H7AA H 0.0137 -0.2122 -0.0408 0.138 Uiso 1 1 calc R . . . .
C3DA C 0.2917(6) -0.4235(6) -0.12866(10) 0.133(3) Uani 1 1 d . . . . .
H3DA H 0.3393 -0.4026 -0.1298 0.159 Uiso 1 1 calc R . . . .
H3DB H 0.2768 -0.4634 -0.1228 0.159 Uiso 1 1 calc R . . . .
C5EA C 0.0358(5) -0.2350(5) -0.06034(9) 0.114(3) Uani 1 1 d . . . . .
H5EA H 0.0107 -0.2225 -0.0661 0.136 Uiso 1 1 calc R . . . .
C15 C 0.2741(5) -0.3764(5) -0.12060(9) 0.114(3) Uani 1 1 d . . . . .
H15A H 0.3030 -0.3573 -0.1121 0.137 Uiso 1 1 calc R . . . .
H15B H 0.2818 -0.3406 -0.1273 0.137 Uiso 1 1 calc R . . . .
C18 C 0.4865(7) -0.5512(7) -0.08342(11) 0.157(6) Uani 1 1 d . . . . .
H18A H 0.4747 -0.5660 -0.0936 0.188 Uiso 1 1 calc R . . . .
H18B H 0.4917 -0.5843 -0.0781 0.188 Uiso 1 1 calc R . . . .
C21 C 0.4256(5) -0.4872(5) -0.08317(8) 0.114(3) Uani 1 1 d . . . . .
H21 H 0.4102 -0.4990 -0.0935 0.137 Uiso 1 1 calc R . . . .
C0BA C 0.0014(4) -0.5023(5) -0.06802(7) 0.104(2) Uani 1 1 d . . . . .
C2EA C 0.1509(7) -0.6449(7) -0.08446(11) 0.144(4) Uani 1 1 d . . . . .
H2EA H 0.1329 -0.6874 -0.0894 0.173 Uiso 0.546(16) 1 calc R . P C 1
H2EB H 0.1761 -0.6110 -0.0918 0.173 Uiso 0.546(16) 1 calc R . P C 1
H2EC H 0.1844 -0.6242 -0.0768 0.173 Uiso 0.454(16) 1 calc R . P C 2
H2ED H 0.1683 -0.6170 -0.0932 0.173 Uiso 0.454(16) 1 calc R . P C 2
C6BA C -0.1204(5) -0.3778(5) -0.07108(9) 0.116(3) Uani 1 1 d . U . . .
H6BA H -0.1231 -0.3667 -0.0613 0.139 Uiso 1 1 calc R . . . .
C5CA C 0.0949(5) -0.6365(5) -0.07936(7) 0.113(3) Uani 1 1 d . . . . .
H5CA H 0.0792 -0.6584 -0.0698 0.135 Uiso 1 1 calc R . . . .
H5CB H 0.0588 -0.6576 -0.0864 0.135 Uiso 1 1 calc R . . . .
C3BA C 0.0769(5) -0.2468(6) -0.03662(9) 0.122(3) Uani 1 1 d . . . . .
C1BA C 0.1378(4) -0.2988(4) -0.11281(7) 0.096(2) Uani 1 1 d . . . . .
C2BA C 0.0161(7) -0.1805(6) -0.10721(11) 0.139(3) Uani 1 1 d . U . . .
H2BA H -0.0283 -0.2021 -0.1032 0.167 Uiso 0.764(17) 1 calc R . P D 1
H2BB H 0.0151 -0.2018 -0.1165 0.167 Uiso 0.764(17) 1 calc R . P D 1
H2BC H 0.0419 -0.1392 -0.1125 0.167 Uiso 0.236(17) 1 calc R . P D 2
H2BD H 0.0007 -0.2159 -0.1145 0.167 Uiso 0.236(17) 1 calc R . P D 2
C5AA C 0.2624(10) -0.4392(10) -0.14231(12) 0.190(7) Uani 1 1 d . . . . .
H5AC H 0.2154 -0.4590 -0.1412 0.284 Uiso 1 1 calc R . . . .
H5AD H 0.2723 -0.4699 -0.1472 0.284 Uiso 1 1 calc R . . . .
H5AE H 0.2788 -0.3999 -0.1482 0.284 Uiso 1 1 calc R . . . .
N1 N -0.3095(4) -0.4717(5) -0.12219(8) 0.133(3) Uani 1 1 d . . . . .
N2 N 0.0675(4) -0.1936(5) -0.01452(8) 0.125(3) Uani 1 1 d . . . . .
N3 N -0.2268(5) -0.3521(5) -0.10624(10) 0.140(3) Uani 1 1 d . . . . .
C9EA C -0.3870(12) -0.3671(14) -0.1306(2) 0.235(13) Uani 1 1 d . . . . .
H9EA H -0.4145 -0.3690 -0.1389 0.282 Uiso 1 1 calc R . . . .
H9EB H -0.4115 -0.3726 -0.1215 0.282 Uiso 1 1 calc R . . . .
C3FA C -0.1158(5) -0.6633(7) 0.02746(7) 0.158(5) Uani 1 1 d . . . . .
H3FA H -0.1291 -0.6306 0.0292 0.190 Uiso 1 1 calc R . . . .
H3FB H -0.1551 -0.7066 0.0275 0.190 Uiso 1 1 calc R . . . .
C0FA C -0.2634(6) -0.3522(7) -0.11917(11) 0.140(4) Uani 1 1 d . . . . .
H0FA H -0.2379 -0.3456 -0.1283 0.168 Uiso 1 1 calc R . . . .
C7 C 0.1792(10) -0.7412(9) -0.16161(10) 0.181(8) Uani 1 1 d . . . . .
H7A H 0.2068 -0.7398 -0.1534 0.217 Uiso 1 1 calc R . . . .
H7B H 0.2045 -0.7325 -0.1707 0.217 Uiso 1 1 calc R . . . .
C4EA C -0.0815(5) -0.6509(7) 0.01230(7) 0.148(5) Uani 1 1 d . . . . .
H4EA H -0.0696 -0.6846 0.0100 0.178 Uiso 1 1 calc R . . . .
N9 N 0.0153(4) -0.5712(5) -0.00213(6) 0.137(3) Uani 1 1 d . . . . .
C3EA C 0.2060(8) -0.3142(7) -0.00193(10) 0.174(6) Uani 1 1 d . . . . .
H3EA H 0.2184 -0.2694 -0.0043 0.261 Uiso 1 1 calc R . . . .
H3EB H 0.2450 -0.3179 -0.0011 0.261 Uiso 1 1 calc R . . . .
H3EC H 0.1826 -0.3264 0.0074 0.261 Uiso 1 1 calc R . . . .
C13 C 0.1728(7) -0.0907(5) -0.16709(10) 0.127(3) Uani 1 1 d . . . . .
H13 H 0.2056 -0.0982 -0.1721 0.152 Uiso 1 1 calc R . . . .
C14 C 0.0866(5) -0.2299(6) -0.02069(9) 0.120(3) Uani 1 1 d . . . . .
H14 H 0.1077 -0.2467 -0.0149 0.144 Uiso 1 1 calc R . . . .
C8EA C -0.3241(7) -0.4161(7) -0.11928(12) 0.141(4) Uani 1 1 d . . . . .
H8EA H -0.3469 -0.4233 -0.1097 0.169 Uiso 1 1 calc R . . . .
C20 C 0.1039(6) -0.1577(5) -0.16590(10) 0.122(3) Uani 1 1 d . . . . .
H20 H 0.0740 -0.1510 -0.1595 0.146 Uiso 1 1 calc R . . . .
C22 C -0.0940(7) -0.4415(7) -0.03831(9) 0.145(4) Uani 1 1 d . . . . .
H22A H -0.1112 -0.4889 -0.0386 0.174 Uiso 1 1 calc R . . . .
H22B H -0.1298 -0.4339 -0.0410 0.174 Uiso 1 1 calc R . . . .
C23 C 0.1606(6) -0.3611(6) -0.01452(9) 0.137(4) Uani 1 1 d . . . . .
H23A H 0.1465 -0.4066 -0.0120 0.164 Uiso 1 1 calc R . . . .
H23B H 0.1215 -0.3569 -0.0155 0.164 Uiso 1 1 calc R . . . .
C24 C 0.0394(10) -0.1062(10) -0.11015(19) 0.163(5) Uani 0.764(17) 1 d . U P D 1
H24A H 0.0399 -0.0851 -0.1009 0.244 Uiso 0.764(17) 1 calc R . P D 1
H24B H 0.0095 -0.1030 -0.1170 0.244 Uiso 0.764(17) 1 calc R . P D 1
H24C H 0.0830 -0.0849 -0.1143 0.244 Uiso 0.764(17) 1 calc R . P D 1
C25 C 0.0260(6) -0.5735(8) 0.02481(7) 0.192(8) Uani 1 1 d . . . . .
H25A H 0.0626 -0.5285 0.0250 0.230 Uiso 1 1 calc R . . . .
H25B H 0.0438 -0.6026 0.0230 0.230 Uiso 1 1 calc R . . . .
C9CA C -0.1770(6) -0.6976(6) -0.16166(7) 0.140(4) Uani 1 1 d . . . E 1
H9CA H -0.2196 -0.7217 -0.1570 0.211 Uiso 1 1 calc R . . E 1
H9CB H -0.1756 -0.7216 -0.1702 0.211 Uiso 1 1 calc R . . E 1
H9CC H -0.1693 -0.6550 -0.1647 0.211 Uiso 1 1 calc R . . E 1
C27 C 0.1606(7) -0.6886(7) -0.15943(8) 0.147(5) Uani 1 1 d . . . . .
H27A H 0.1339 -0.6890 -0.1677 0.176 Uiso 1 1 calc R . . . .
H27B H 0.2002 -0.6455 -0.1590 0.176 Uiso 1 1 calc R . . . .
C5DA C -0.0104(7) -0.5909(10) 0.04027(8) 0.231(10) Uani 1 1 d . . . . .
H5DA H 0.0195 -0.5886 0.0480 0.278 Uiso 1 1 calc R . . . .
H5DB H -0.0243 -0.5592 0.0426 0.278 Uiso 1 1 calc R . . . .
C0DA C -0.1795(6) -0.3643(6) -0.10848(9) 0.128(3) Uani 1 1 d . . . . .
H0DA H -0.1672 -0.3658 -0.1182 0.154 Uiso 1 1 calc R . . . .
C6CA C -0.0203(6) -0.5809(6) 0.01242(7) 0.151(5) Uani 1 1 d . . . . .
H6CA H -0.0342 -0.5478 0.0135 0.181 Uiso 1 1 calc R . . . .
C4DA C -0.1541(9) -0.4417(9) -0.14769(16) 0.119(4) Uani 0.559(13) 1 d . . P A 1
H4DA H -0.1822 -0.4493 -0.1392 0.179 Uiso 0.559(13) 1 calc R . P A 1
H4DB H -0.1692 -0.4823 -0.1530 0.179 Uiso 0.559(13) 1 calc R . P A 1
H4DC H -0.1555 -0.4096 -0.1541 0.179 Uiso 0.559(13) 1 calc R . P A 1
C35 C 0.0723(7) -0.1824(7) -0.18062(11) 0.145(4) Uani 1 1 d . . . . .
H35A H 0.0301 -0.2225 -0.1793 0.174 Uiso 1 1 calc R . . . .
H35B H 0.1002 -0.1925 -0.1868 0.174 Uiso 1 1 calc R . . . .
C38 C -0.0737(7) -0.4183(8) -0.02302(9) 0.155(5) Uani 1 1 d D . . . .
H38A H -0.0353 -0.4226 -0.0209 0.187 Uiso 0.807(17) 1 calc R . P F 1
H38B H -0.0588 -0.3714 -0.0229 0.187 Uiso 0.807(17) 1 calc R . P F 1
H38C H -0.0623 -0.4518 -0.0206 0.187 Uiso 0.193(17) 1 calc R . P F 2
H38D H -0.1185 -0.4370 -0.0193 0.187 Uiso 0.193(17) 1 calc R . P F 2
C0EA C 0.1216(7) -0.7015(6) -0.14485(7) 0.134(4) Uani 1 1 d . . . . .
H0EA H 0.1494 -0.6989 -0.1364 0.161 Uiso 1 1 calc R . . . .
C40 C 0.1991(5) -0.3426(5) -0.02926(7) 0.115(3) Uani 1 1 d . . . . .
H40A H 0.2150 -0.2964 -0.0315 0.138 Uiso 1 1 calc R . . . .
H40B H 0.2370 -0.3489 -0.0284 0.138 Uiso 1 1 calc R . . . .
C42 C -0.3714(8) -0.4246(9) -0.13204(14) 0.184(7) Uani 1 1 d . . . . .
H42A H -0.4117 -0.4670 -0.1313 0.221 Uiso 1 1 calc R . . . .
H42B H -0.3509 -0.4224 -0.1416 0.221 Uiso 1 1 calc R . . . .
C43 C -0.0697(6) -0.6594(9) 0.03972(7) 0.184(7) Uani 1 1 d . . . . .
H43A H -0.0927 -0.6698 0.0492 0.220 Uiso 1 1 calc R . . . .
H43B H -0.0556 -0.6914 0.0379 0.220 Uiso 1 1 calc R . . . .
C44 C -0.2792(9) -0.2956(8) -0.11693(14) 0.183(7) Uani 1 1 d . . . . .
H44A H -0.2389 -0.2530 -0.1170 0.219 Uiso 1 1 calc R . . . .
H44B H -0.3018 -0.3008 -0.1075 0.219 Uiso 1 1 calc R . . . .
C45 C 0.0164(8) -0.7489(11) -0.03021(12) 0.163(8) Uani 0.671(15) 1 d . . P G 1
H45A H 0.0487 -0.7490 -0.0368 0.245 Uiso 0.671(15) 1 calc R . P G 1
H45B H 0.0142 -0.7724 -0.0213 0.245 Uiso 0.671(15) 1 calc R . P G 1
H45C H 0.0288 -0.7042 -0.0278 0.245 Uiso 0.671(15) 1 calc R . P G 1
C46 C -0.0421(6) -0.4105(7) -0.04939(8) 0.137(4) Uani 1 1 d . . . . .
H46A H -0.0044 -0.4135 -0.0459 0.164 Uiso 1 1 calc R . . . .
H46B H -0.0286 -0.3640 -0.0498 0.164 Uiso 1 1 calc R . . . .
C49 C -0.0506(5) -0.7824(6) -0.03777(7) 0.130(4) Uani 1 1 d . . . . .
H49A H -0.0629 -0.8273 -0.0404 0.156 Uiso 0.671(15) 1 calc R . P G 1
H49B H -0.0837 -0.7840 -0.0310 0.156 Uiso 0.671(15) 1 calc R . P G 1
H49C H -0.0886 -0.7892 -0.0320 0.156 Uiso 0.329(15) 1 calc R . P G 2
H49D H -0.0116 -0.7544 -0.0319 0.156 Uiso 0.329(15) 1 calc R . P G 2
C50 C 0.1547(5) -0.3852(4) -0.04155(7) 0.107(2) Uani 1 1 d . . . . .
H50A H 0.1399 -0.4310 -0.0391 0.128 Uiso 1 1 calc R . . . .
H50B H 0.1160 -0.3801 -0.0418 0.128 Uiso 1 1 calc R . . . .
C1FA C -0.0873(4) -0.4132(5) -0.07432(8) 0.115(2) Uani 1 1 d . U . . .
C3 C 0.0618(8) -0.1284(8) -0.18838(12) 0.156(5) Uani 1 1 d . . . . .
H3A H 0.0324 -0.1196 -0.1824 0.187 Uiso 1 1 calc R . . . .
H3B H 0.0415 -0.1442 -0.1981 0.187 Uiso 1 1 calc R . . . .
C4 C 0.0601(7) -0.7682(6) -0.14509(7) 0.137(4) Uani 1 1 d . . . . .
H4 H 0.0296 -0.7685 -0.1526 0.164 Uiso 1 1 calc R . . . .
C5 C -0.3148(6) -0.5222(7) -0.06323(10) 0.137(4) Uani 1 1 d D . . . .
H5AA H -0.2970 -0.4762 -0.0660 0.164 Uiso 0.807(15) 1 calc R . P H 1
H5AB H -0.3424 -0.5488 -0.0714 0.164 Uiso 0.807(15) 1 calc R . P H 1
H5BC H -0.3536 -0.5587 -0.0587 0.164 Uiso 0.193(15) 1 calc R . P H 2
H5BD H -0.3241 -0.5214 -0.0737 0.164 Uiso 0.193(15) 1 calc R . P H 2
C7FA C 0.0743(9) -0.8245(7) -0.14828(9) 0.164(6) Uani 1 1 d . . . . .
H7FA H 0.0329 -0.8654 -0.1497 0.197 Uiso 1 1 calc R . . . .
H7FB H 0.0966 -0.8302 -0.1398 0.197 Uiso 1 1 calc R . . . .
C6EA C 0.0013(5) -0.5444(5) -0.01276(7) 0.131(4) Uani 1 1 d . . . . .
H6EA H -0.0238 -0.5247 -0.0105 0.157 Uiso 1 1 calc R . . . .
C8 C 0.1631(8) -0.0380(7) -0.17554(10) 0.152(5) Uani 1 1 d . . . . .
H8A H 0.1364 -0.0259 -0.1695 0.182 Uiso 1 1 calc R . . . .
H8B H 0.2058 0.0013 -0.1770 0.182 Uiso 1 1 calc R . . . .
C9 C 0.1306(10) -0.0629(9) -0.19028(10) 0.177(7) Uani 1 1 d . . . . .
H9A H 0.1591 -0.0714 -0.1966 0.213 Uiso 1 1 calc R . . . .
H9B H 0.1239 -0.0294 -0.1950 0.213 Uiso 1 1 calc R . . . .
C16 C 0.1182(11) -0.8097(10) -0.16246(11) 0.203(9) Uani 1 1 d . . . . .
H16A H 0.1317 -0.8426 -0.1634 0.243 Uiso 1 1 calc R . . . .
H16B H 0.0927 -0.8125 -0.1712 0.243 Uiso 1 1 calc R . . . .
C17 C -0.3571(8) -0.5358(8) -0.04997(13) 0.138(5) Uani 0.807(15) 1 d . . P H 1
H17A H -0.3760 -0.5814 -0.0472 0.207 Uiso 0.807(15) 1 calc R . P H 1
H17B H -0.3917 -0.5265 -0.0522 0.207 Uiso 0.807(15) 1 calc R . P H 1
H17C H -0.3309 -0.5084 -0.0419 0.207 Uiso 0.807(15) 1 calc R . P H 1
C7EA C -0.1180(9) -0.4471(11) -0.01099(12) 0.177(8) Uani 0.807(17) 1 d . . P F 1
H7EA H -0.1565 -0.4433 -0.0127 0.266 Uiso 0.807(17) 1 calc R . P F 1
H7EB H -0.0969 -0.4246 -0.0019 0.266 Uiso 0.807(17) 1 calc R . P F 1
H7EC H -0.1307 -0.4929 -0.0102 0.266 Uiso 0.807(17) 1 calc R . P F 1
C6FA C -0.2017(4) -0.6390(5) -0.02296(7) 0.112(3) Uani 1 1 d . . . . .
H6FA H -0.2138 -0.6322 -0.0135 0.134 Uiso 1 1 calc R . . . .
C4FA C -0.3253(14) -0.3012(13) -0.13044(17) 0.238(13) Uani 1 1 d . . . . .
H4FA H -0.3367 -0.2667 -0.1296 0.286 Uiso 1 1 calc R . . . .
H4FB H -0.3016 -0.2948 -0.1397 0.286 Uiso 1 1 calc R . . . .
C5FA C 0.1956(15) -0.6416(14) -0.0728(3) 0.160(7) Uani 0.546(16) 1 d . . P C 1
H5FA H 0.1721 -0.6771 -0.0659 0.239 Uiso 0.546(16) 1 calc R . P C 1
H5FB H 0.2132 -0.6001 -0.0677 0.239 Uiso 0.546(16) 1 calc R . P C 1
H5FC H 0.2311 -0.6452 -0.0772 0.239 Uiso 0.546(16) 1 calc R . P C 1
C7EB C -0.042(3) -0.378(3) -0.0094(4) 0.177(8) Uani 0.193(17) 1 d D . P F 2
H7ED H -0.0045 -0.3367 -0.0122 0.266 Uiso 0.193(17) 1 calc R . P F 2
H7EE H -0.0286 -0.4016 -0.0029 0.266 Uiso 0.193(17) 1 calc R . P F 2
H7EF H -0.0736 -0.3698 -0.0043 0.266 Uiso 0.193(17) 1 calc R . P F 2
C4DB C -0.0379(11) -0.4020(12) -0.1561(2) 0.119(4) Uani 0.441(13) 1 d . . P A 2
H4DD H -0.0388 -0.3694 -0.1625 0.179 Uiso 0.441(13) 1 calc R . P A 2
H4DE H -0.0512 -0.4418 -0.1617 0.179 Uiso 0.441(13) 1 calc R . P A 2
H4DF H 0.0061 -0.3856 -0.1524 0.179 Uiso 0.441(13) 1 calc R . P A 2
C24A C -0.043(3) -0.181(3) -0.1007(6) 0.163(5) Uani 0.236(17) 1 d . U P D 2
H24D H -0.0680 -0.2197 -0.0947 0.244 Uiso 0.236(17) 1 calc R . P D 2
H24E H -0.0710 -0.1804 -0.1086 0.244 Uiso 0.236(17) 1 calc R . P D 2
H24F H -0.0292 -0.1422 -0.0946 0.244 Uiso 0.236(17) 1 calc R . P D 2
C17A C -0.303(3) -0.4587(19) -0.0562(6) 0.138(5) Uani 0.193(15) 1 d D . P H 2
H17D H -0.2930 -0.4586 -0.0458 0.207 Uiso 0.193(15) 1 calc R . P H 2
H17E H -0.3419 -0.4550 -0.0572 0.207 Uiso 0.193(15) 1 calc R . P H 2
H17F H -0.2666 -0.4219 -0.0611 0.207 Uiso 0.193(15) 1 calc R . P H 2
C5FB C 0.1507(18) -0.7103(16) -0.0886(3) 0.160(7) Uani 0.454(16) 1 d . . P C 2
H5FD H 0.1065 -0.7472 -0.0878 0.239 Uiso 0.454(16) 1 calc R . P C 2
H5FE H 0.1792 -0.7165 -0.0819 0.239 Uiso 0.454(16) 1 calc R . P C 2
H5FF H 0.1661 -0.7074 -0.0986 0.239 Uiso 0.454(16) 1 calc R . P C 2
C45A C -0.0549(18) -0.852(2) -0.0397(3) 0.163(8) Uani 0.329(15) 1 d . . P G 2
H45D H -0.0939 -0.8811 -0.0452 0.245 Uiso 0.329(15) 1 calc R . P G 2
H45E H -0.0570 -0.8707 -0.0300 0.245 Uiso 0.329(15) 1 calc R . P G 2
H45F H -0.0166 -0.8463 -0.0449 0.245 Uiso 0.329(15) 1 calc R . P G 2

loop_
_atom_site_aniso_label
_atom_site_aniso_U_11
_atom_site_aniso_U_22
_atom_site_aniso_U_33
_atom_site_aniso_U_23
_atom_site_aniso_U_13
_atom_site_aniso_U_12
N0AA 0.110(5) 0.105(4) 0.057(2) 0.011(2) 0.019(2) 0.029(4)
N2AA 0.115(5) 0.108(4) 0.0436(19) 0.006(2) 0.015(2) 0.028(4)
N1AA 0.109(4) 0.131(5) 0.0380(19) 0.004(2) 0.013(2) 0.030(4)
C6DA 0.112(5) 0.129(6) 0.064(3) 0.014(3) 0.032(3) 0.066(5)
N7AA 0.108(4) 0.187(8) 0.0378(19) -0.011(3) 0.011(2) 0.034(5)
N5 0.093(4) 0.115(5) 0.080(3) 0.007(3) 0.012(3) 0.039(4)
N4BA 0.143(6) 0.146(6) 0.069(3) 0.019(3) 0.045(3) 0.091(5)
C3AA 0.115(5) 0.115(5) 0.040(2) 0.005(2) 0.014(3) 0.037(4)
C2AA 0.101(5) 0.132(6) 0.055(3) -0.004(3) 0.018(3) 0.026(5)
C4CA 0.094(5) 0.097(5) 0.086(4) 0.004(3) 0.034(3) 0.034(4)
C6AA 0.114(5) 0.096(5) 0.050(2) 0.008(3) 0.011(3) 0.034(4)
C6 0.108(5) 0.111(5) 0.045(2) 0.008(3) 0.010(3) 0.030(4)
C9DA 0.097(5) 0.119(6) 0.068(3) 0.006(3) 0.027(3) 0.046(4)
C0AA 0.078(4) 0.116(5) 0.063(3) 0.002(3) 0.019(3) 0.030(4)
C1AA 0.125(6) 0.101(5) 0.048(2) 0.002(3) 0.011(3) 0.028(5)
C4AA 0.102(5) 0.103(5) 0.079(3) 0.010(3) -0.002(3) 0.037(4)
C10 0.095(5) 0.123(6) 0.050(3) 0.003(3) 0.024(3) 0.024(4)
C11 0.093(5) 0.126(6) 0.070(3) -0.004(3) 0.030(3) 0.040(4)
C12 0.097(5) 0.160(9) 0.092(4) 0.012(5) 0.027(4) 0.048(6)
N13 0.098(4) 0.109(4) 0.070(2) 0.010(3) 0.030(2) 0.044(3)
C5BA 0.084(4) 0.105(5) 0.069(3) 0.000(3) 0.024(3) 0.033(4)
C1EA 0.096(5) 0.114(6) 0.075(3) -0.002(3) 0.010(3) 0.031(5)
N5AA 0.106(5) 0.119(5) 0.091(3) -0.010(3) 0.004(3) 0.050(4)
C1DA 0.115(5) 0.102(5) 0.051(2) 0.001(3) 0.003(3) 0.025(4)
C2FA 0.100(5) 0.102(5) 0.045(2) 0.005(2) 0.020(2) 0.024(4)
C8AA 0.110(5) 0.100(5) 0.046(2) 0.001(2) 0.018(3) 0.025(4)
C19 0.105(5) 0.120(6) 0.054(3) 0.005(3) 0.020(3) 0.027(4)
C7DA 0.104(5) 0.121(6) 0.070(3) 0.020(3) 0.029(3) 0.054(5)
C9AA 0.136(7) 0.103(5) 0.047(2) 0.000(3) 0.011(3) 0.036(5)
C9BA 0.097(5) 0.102(5) 0.092(4) 0.003(4) 0.005(3) 0.032(4)
C7BA 0.104(6) 0.131(7) 0.081(4) 0.012(4) 0.020(4) 0.035(5)
N24 0.103(4) 0.111(4) 0.056(2) 0.000(2) 0.028(2) 0.033(3)
C2CA 0.164(8) 0.099(5) 0.047(2) -0.003(3) 0.014(3) 0.057(5)
C26 0.113(6) 0.108(6) 0.076(4) 0.000(3) 0.030(4) 0.030(5)
C4BA 0.091(5) 0.104(5) 0.072(3) 0.005(3) 0.011(3) 0.034(4)
C28 0.096(5) 0.119(6) 0.078(4) -0.010(4) 0.026(3) 0.026(5)
C29 0.109(5) 0.111(5) 0.050(2) 0.010(3) 0.018(3) 0.037(4)
C30 0.093(4) 0.115(5) 0.053(3) -0.003(3) 0.022(3) 0.016(4)
C31 0.093(5) 0.106(5) 0.080(3) 0.013(3) 0.008(3) 0.032(4)
C32 0.105(5) 0.111(5) 0.061(3) -0.001(3) 0.025(3) 0.026(4)
C33 0.102(5) 0.113(5) 0.042(2) 0.010(2) 0.015(2) 0.024(4)
N34 0.185(8) 0.117(5) 0.051(2) 0.010(2) 0.031(3) 0.081(5)
C8DA 0.118(6) 0.121(7) 0.072(3) 0.014(4) 0.021(4) 0.040(5)
C36 0.115(6) 0.111(6) 0.077(3) 0.010(3) 0.009(4) 0.039(5)
C37 0.102(5) 0.116(6) 0.090(4) -0.010(4) 0.001(4) 0.041(5)
C0CA 0.130(6) 0.100(5) 0.045(2) 0.002(2) 0.016(3) 0.040(4)
C39 0.121(7) 0.130(7) 0.099(5) 0.009(4) -0.014(4) 0.062(6)
N40 0.135(6) 0.112(5) 0.084(3) 0.024(3) 0.022(3) 0.058(5)
N41 0.103(4) 0.106(4) 0.080(3) -0.002(3) 0.008(3) 0.038(4)
C2DA 0.092(5) 0.096(5) 0.084(3) 0.014(3) 0.003(3) 0.029(4)
C3CA 0.101(5) 0.143(7) 0.044(2) 0.012(3) 0.006(2) 0.030(5)
N44 0.104(5) 0.137(6) 0.078(3) -0.019(3) 0.029(3) 0.042(4)
C7CA 0.113(6) 0.110(6) 0.082(4) -0.010(4) 0.007(4) 0.030(5)
C1CA 0.094(5) 0.098(5) 0.080(3) 0.012(3) 0.005(3) 0.028(4)
C47 0.106(6) 0.110(6) 0.094(4) 0.009(4) -0.012(4) 0.051(5)
C48 0.102(5) 0.114(6) 0.078(3) 0.012(3) 0.014(3) 0.039(5)
C8CA 0.089(4) 0.109(5) 0.070(3) -0.001(3) 0.028(3) 0.031(4)
C8BA 0.090(4) 0.124(6) 0.069(3) -0.018(3) 0.024(3) 0.026(4)
C51 0.104(5) 0.119(6) 0.083(3) 0.012(4) -0.006(3) 0.048(5)
C52 0.114(6) 0.122(6) 0.070(3) 0.001(3) 0.022(3) 0.040(5)
C53 0.098(5) 0.109(6) 0.084(4) 0.010(4) 0.012(3) 0.037(4)
C54 0.092(5) 0.100(5) 0.086(4) 0.012(3) 0.002(3) 0.034(4)
C55 0.107(5) 0.114(6) 0.057(3) 0.009(3) 0.014(3) 0.038(5)
C56 0.122(8) 0.153(9) 0.119(6) 0.041(6) 0.042(5) 0.068(7)
C58 0.110(6) 0.106(6) 0.092(4) -0.001(4) 0.002(4) 0.036(5)
C59 0.087(4) 0.121(6) 0.077(3) 0.010(3) 0.011(3) 0.037(4)
C60 0.118(6) 0.130(7) 0.082(4) -0.008(4) 0.012(4) 0.058(6)
C61 0.097(5) 0.121(6) 0.078(4) 0.009(4) 0.028(3) 0.027(5)
N62 0.134(6) 0.110(5) 0.098(4) 0.011(3) -0.012(4) 0.056(5)
C63 0.123(7) 0.113(6) 0.085(4) 0.001(4) 0.021(4) 0.049(5)
C64 0.107(5) 0.092(4) 0.046(2) -0.002(2) 0.012(3) 0.025(4)
C66 0.126(7) 0.113(6) 0.057(3) 0.014(3) 0.019(3) 0.026(5)
C67 0.095(5) 0.126(6) 0.070(3) -0.001(3) 0.020(3) 0.036(5)
C68 0.102(6) 0.130(7) 0.098(4) -0.006(4) -0.001(4) 0.046(5)
C69 0.102(5) 0.106(5) 0.095(4) 0.009(4) 0.043(4) 0.047(4)
C70 0.112(6) 0.112(6) 0.080(4) 0.000(4) 0.010(4) 0.035(5)
C71 0.111(5) 0.125(6) 0.037(2) 0.001(3) 0.014(2) 0.021(5)
C72 0.105(6) 0.108(6) 0.097(4) 0.012(4) 0.005(4) 0.044(5)
C73 0.131(7) 0.113(6) 0.081(4) 0.036(4) 0.001(4) 0.056(5)
C76 0.127(6) 0.137(7) 0.054(3) 0.005(3) 0.026(3) 0.037(5)
C77 0.092(5) 0.119(6) 0.077(3) 0.016(3) 0.032(3) 0.047(4)
C78 0.112(5) 0.117(5) 0.043(2) 0.015(3) 0.015(3) 0.026(4)
C79 0.112(6) 0.118(6) 0.085(4) -0.012(4) 0.044(4) 0.035(5)
C81 0.085(4) 0.123(6) 0.092(4) -0.003(4) 0.015(3) 0.046(4)
C83 0.095(5) 0.125(6) 0.084(4) 0.024(4) 0.008(3) 0.039(5)
C84 0.111(5) 0.099(5) 0.056(2) 0.017(3) 0.022(3) 0.031(4)
C85 0.100(5) 0.113(6) 0.067(3) 0.014(3) 0.017(3) 0.035(4)
C86 0.105(5) 0.102(5) 0.084(3) 0.025(3) 0.011(3) 0.035(4)
C87 0.140(7) 0.126(7) 0.065(3) 0.011(3) 0.034(4) 0.047(6)
C88 0.109(6) 0.115(6) 0.121(5) 0.006(5) 0.055(5) 0.051(5)
C91 0.102(5) 0.097(5) 0.067(3) 0.006(3) 0.021(3) 0.047(4)
C92 0.100(5) 0.113(6) 0.055(3) 0.006(3) 0.023(3) 0.026(4)
C93 0.105(6) 0.107(6) 0.092(4) 0.001(4) 0.029(4) 0.041(5)
C96 0.129(6) 0.111(6) 0.060(3) 0.014(3) 0.020(3) 0.043(5)
C97 0.103(6) 0.134(7) 0.072(3) -0.004(4) 0.018(3) 0.017(5)
C98 0.107(6) 0.102(5) 0.082(3) 0.021(3) 0.015(4) 0.035(4)
C99 0.098(5) 0.132(7) 0.110(5) -0.002(5) 0.026(4) 0.051(5)
C101 0.130(7) 0.141(7) 0.095(4) -0.014(5) -0.010(4) 0.068(6)
C1 0.179(10) 0.154(9) 0.105(5) 0.058(6) 0.035(6) 0.105(9)
C7AA 0.105(6) 0.134(8) 0.109(5) -0.012(5) 0.001(4) 0.061(6)
C3DA 0.118(7) 0.154(9) 0.119(6) 0.038(6) 0.024(5) 0.063(7)
C5EA 0.117(6) 0.121(7) 0.102(5) -0.006(4) 0.010(4) 0.059(6)
C15 0.108(6) 0.130(7) 0.095(4) 0.019(4) 0.017(4) 0.053(5)
C18 0.232(15) 0.220(15) 0.086(4) 0.053(8) 0.033(8) 0.164(13)
C21 0.141(7) 0.139(7) 0.079(3) 0.032(4) 0.019(4) 0.083(6)
C0BA 0.104(5) 0.122(6) 0.066(3) -0.005(3) 0.023(3) 0.043(5)
C2EA 0.190(12) 0.181(12) 0.103(5) 0.014(6) 0.018(6) 0.124(10)
C6BA 0.106(6) 0.132(7) 0.098(4) -0.019(4) 0.028(4) 0.051(5)
C5CA 0.140(7) 0.119(6) 0.072(3) 0.016(3) 0.029(4) 0.059(6)
C3BA 0.109(6) 0.136(8) 0.094(4) -0.007(5) 0.015(4) 0.042(6)
C1BA 0.085(4) 0.101(5) 0.086(4) 0.011(3) -0.001(3) 0.034(4)
C2BA 0.170(10) 0.150(8) 0.120(6) -0.031(6) -0.032(6) 0.097(8)
C5AA 0.25(2) 0.27(2) 0.115(7) -0.012(9) 0.009(9) 0.180(18)
N1 0.118(6) 0.168(8) 0.095(4) 0.050(4) 0.035(4) 0.056(6)
N2 0.127(6) 0.160(8) 0.092(4) -0.016(4) 0.008(4) 0.074(6)
N3 0.155(8) 0.138(7) 0.144(6) 0.016(5) 0.075(6) 0.086(6)
C9EA 0.26(3) 0.37(4) 0.189(15) 0.13(2) 0.083(16) 0.24(3)
C3FA 0.130(7) 0.253(14) 0.047(3) -0.012(4) 0.010(3) 0.061(8)
C0FA 0.139(9) 0.190(12) 0.104(5) 0.029(6) 0.037(6) 0.092(9)
C7 0.31(2) 0.286(19) 0.078(4) 0.048(8) 0.070(8) 0.248(19)
C4EA 0.116(6) 0.218(12) 0.050(3) -0.002(4) 0.012(3) 0.039(7)
N9 0.118(5) 0.178(8) 0.064(3) -0.018(4) 0.017(3) 0.036(6)
C3EA 0.203(13) 0.166(11) 0.080(4) -0.009(5) 0.000(6) 0.036(10)
C13 0.166(10) 0.124(7) 0.101(5) 0.007(5) -0.008(5) 0.080(7)
C14 0.107(6) 0.131(7) 0.100(5) -0.001(5) 0.008(4) 0.043(6)
C8EA 0.153(10) 0.175(12) 0.124(6) 0.034(7) 0.051(7) 0.104(10)
C20 0.142(8) 0.126(7) 0.103(5) -0.010(5) -0.022(5) 0.071(7)
C22 0.189(12) 0.166(10) 0.087(4) -0.012(5) 0.029(6) 0.095(9)
C23 0.155(9) 0.130(8) 0.086(4) 0.006(4) -0.001(5) 0.042(7)
C24 0.164(13) 0.173(12) 0.178(13) -0.033(11) -0.048(10) 0.104(12)
C25 0.135(8) 0.282(17) 0.054(3) -0.021(5) 0.005(4) 0.026(10)
C9CA 0.148(9) 0.175(10) 0.065(3) -0.004(4) 0.016(4) 0.057(8)
C27 0.216(12) 0.228(13) 0.073(3) 0.039(5) 0.052(5) 0.169(12)
C5DA 0.155(11) 0.36(2) 0.053(3) -0.035(7) -0.004(5) 0.033(13)
C0DA 0.156(9) 0.151(9) 0.095(5) 0.020(5) 0.040(5) 0.091(8)
C6CA 0.151(8) 0.181(10) 0.048(3) -0.022(4) 0.016(4) 0.028(7)
C4DA 0.110(9) 0.114(9) 0.098(6) 0.023(6) 0.005(6) 0.029(7)
C35 0.182(12) 0.153(10) 0.122(6) -0.009(6) -0.047(7) 0.100(9)
C38 0.179(11) 0.233(15) 0.081(4) -0.031(6) 0.021(5) 0.123(11)
C0EA 0.222(12) 0.168(9) 0.056(3) 0.031(4) 0.050(5) 0.129(10)
C40 0.121(7) 0.113(6) 0.080(4) 0.004(4) 0.005(4) 0.037(5)
C42 0.189(14) 0.28(2) 0.143(8) 0.096(11) 0.064(9) 0.162(15)
C43 0.132(8) 0.303(19) 0.049(3) -0.002(5) 0.014(4) 0.059(10)
C44 0.275(19) 0.194(14) 0.149(9) 0.054(9) 0.102(11) 0.170(15)
C45 0.133(11) 0.226(19) 0.074(5) 0.051(8) -0.008(6) 0.046(12)
C46 0.155(9) 0.185(11) 0.082(4) -0.027(5) 0.010(5) 0.092(8)
C49 0.120(7) 0.165(9) 0.056(3) 0.022(4) 0.005(3) 0.035(6)
C50 0.114(6) 0.101(5) 0.077(3) 0.000(3) 0.013(3) 0.033(5)
C1FA 0.093(5) 0.130(7) 0.087(4) -0.010(4) 0.029(3) 0.029(4)
C3 0.205(15) 0.195(14) 0.110(6) -0.020(7) -0.042(8) 0.131(13)
C4 0.249(14) 0.160(9) 0.054(3) 0.012(4) 0.033(5) 0.141(10)
C5 0.134(8) 0.179(11) 0.105(5) -0.018(6) 0.015(5) 0.083(8)
C7FA 0.299(18) 0.184(11) 0.081(4) -0.002(5) 0.025(7) 0.176(13)
C6EA 0.134(7) 0.147(8) 0.055(3) -0.008(4) 0.022(4) 0.028(6)
C8 0.218(14) 0.173(11) 0.100(5) 0.015(6) -0.021(7) 0.124(11)
C9 0.29(2) 0.202(15) 0.090(5) 0.018(7) -0.007(8) 0.160(16)
C16 0.39(3) 0.263(19) 0.080(5) 0.008(8) 0.050(10) 0.26(2)
C17 0.146(11) 0.131(10) 0.125(8) -0.003(7) 0.024(7) 0.061(9)
C7EA 0.166(14) 0.28(2) 0.089(6) -0.007(9) 0.038(7) 0.115(15)
C6FA 0.103(5) 0.130(7) 0.073(4) -0.009(4) 0.026(3) 0.037(5)
C4FA 0.39(4) 0.35(3) 0.140(10) 0.085(16) 0.076(17) 0.30(3)
C5FA 0.181(19) 0.147(15) 0.163(14) 0.008(11) 0.000(13) 0.092(14)
C7EB 0.166(14) 0.28(2) 0.089(6) -0.007(9) 0.038(7) 0.115(15)
C4DB 0.110(9) 0.114(9) 0.098(6) 0.023(6) 0.005(6) 0.029(7)
C24A 0.164(13) 0.173(12) 0.178(13) -0.033(11) -0.048(10) 0.104(12)
C17A 0.146(11) 0.131(10) 0.125(8) -0.003(7) 0.024(7) 0.061(9)
C5FB 0.181(19) 0.147(15) 0.163(14) 0.008(11) 0.000(13) 0.092(14)
C45A 0.133(11) 0.226(19) 0.074(5) 0.051(8) -0.008(6) 0.046(12)

loop_
_atom_type_symbol
_atom_type_description
_atom_type_scat_dispersion_real
_atom_type_scat_dispersion_imag
_atom_type_scat_source
C C 0.0181 0.0091 'International Tables Vol C Tables 4.2.6.8 and 6.1.1.4'
H H 0.0000 0.0000 'International Tables Vol C Tables 4.2.6.8 and 6.1.1.4'
N N 0.0311 0.0180 'International Tables Vol C Tables 4.2.6.8 and 6.1.1.4'

loop_
_geom_angle_atom_site_label_1
_geom_angle_atom_site_label_2
_geom_angle_atom_site_label_3
_geom_angle
_geom_angle_site_symmetry_1
_geom_angle_site_symmetry_3
C29 N0AA C67 127.3(6) . .
C32 N0AA C29 108.3(8) . .
C32 N0AA C67 121.8(6) . .
C6AA N2AA C84 128.4(8) . .
C55 N2AA C6AA 108.5(6) . .
C55 N2AA C84 121.7(6) . .
C6 N1AA C64 109.8(6) . .
C6 N1AA C78 129.9(6) . .
C64 N1AA C78 119.0(8) . .
N4BA C6DA H6DA 118.6 . .
N4BA C6DA C9DA 122.8(7) . .
C9DA C6DA H6DA 118.6 . .
C2AA N7AA C4EA 115.9(10) . .
C31 N5 C83 129.1(7) . .
C54 N5 C31 111.5(8) . .
C54 N5 C83 118.5(6) . .
C6DA N4BA C0EA 117.7(7) . .
C0CA C3AA C8AA 136.0(7) . .
C0CA C3AA C64 116.8(8) . .
C64 C3AA C8AA 107.1(5) . .
N7AA C2AA H2AA 119.1 . .
N7AA C2AA C71 121.8(10) . .
C71 C2AA H2AA 119.1 . .
C0AA C4CA C11 122.3(7) . .
N13 C4CA C0AA 109.1(6) . .
N13 C4CA C11 128.6(9) . .
C2FA C6AA N2AA 109.0(8) . .
C2FA C6AA C8AA 123.3(5) . .
C8AA C6AA N2AA 127.7(7) . .
N1AA C6 C10 130.5(5) . .
N1AA C6 C8AA 109.0(7) . .
C10 C6 C8AA 120.5(9) . .
C7DA C9DA C6DA 123.0(6) . .
C7DA C9DA C8CA 120.4(8) . .
C8CA C9DA C6DA 116.5(7) . .
C4CA C0AA C5BA 106.3(6) . .
C4BA C0AA C4CA 117.5(7) . .
C4BA C0AA C5BA 136.2(9) . .
C1DA C1AA H1AA 120.4 . .
C64 C1AA H1AA 120.4 . .
C64 C1AA C1DA 119.3(7) . .
C1EA C4AA C48 107.6(6) . .
C31 C4AA C1EA 117.4(9) . .
C31 C4AA C48 135.0(8) . .
C6 C10 C33 133.9(9) . .
C29 C10 C6 118.7(5) . .
C29 C10 C33 107.4(7) . .
C4CA C11 C79 135.7(7) . .
C4CA C11 C93 117.0(9) . .
C93 C11 C79 107.3(6) . .
C7BA C12 H12 118.2 . .
N1 C12 H12 118.2 . .
N1 C12 C7BA 123.5(8) . .
C4CA N13 C69 129.5(7) . .
C4CA N13 C91 109.5(7) . .
C91 N13 C69 119.9(5) . .
C8CA C5BA C0AA 137.0(7) . .
C8CA C5BA C91 115.9(5) . .
C91 C5BA C0AA 106.9(7) . .
C4AA C1EA N41 107.6(8) . .
C9BA C1EA C4AA 123.6(7) . .
C9BA C1EA N41 128.8(7) . .
C37 N5AA C68 119.7(8) . .
C37 N5AA C70 109.3(8) . .
C70 N5AA C68 129.5(7) . .
C1AA C1DA H1DA 120.0 . .
C1AA C1DA C9AA 119.9(10) . .
C9AA C1DA H1DA 120.0 . .
C6AA C2FA C92 106.7(5) . .
C29 C2FA C6AA 117.4(8) . .
C29 C2FA C92 135.7(8) . .
C6AA C8AA C3AA 137.6(5) . .
C6AA C8AA C6 116.9(8) . .
C6 C8AA C3AA 105.4(8) . .
N24 C19 C8BA 108.6(8) . .
C26 C19 N24 127.9(9) . .
C26 C19 C8BA 123.4(6) . .
C9DA C7DA H7DA 119.1 . .
C77 C7DA C9DA 121.9(6) . .
C77 C7DA H7DA 119.1 . .
C1DA C9AA C2CA 120.7(9) . .
C0CA C9AA C1DA 120.3(6) . .
C0CA C9AA C2CA 118.9(7) . .
C1EA C9BA C7CA 135.8(8) . .
C1EA C9BA C70 118.0(8) . .
C70 C9BA C7CA 106.1(9) . .
C8DA C7BA C12 118.2(9) . .
C61 C7BA C12 119.4(8) . .
C61 C7BA C8DA 122.4(11) . .
C19 N24 C4BA 110.0(7) . .
C19 N24 C85 118.3(7) . .
C4BA N24 C85 130.0(5) . .
C9AA C2CA H2CA 118.0 . .
N34 C2CA C9AA 124.0(8) . .
N34 C2CA H2CA 118.0 . .
C19 C26 H26 121.3 . .
C19 C26 C97 117.4(10) . .
C97 C26 H26 121.3 . .
C0AA C4BA N24 128.5(8) . .
C0AA C4BA C0BA 124.4(9) . .
N24 C4BA C0BA 107.1(6) . .
C52 C28 C97 120.3(7) . .
C52 C28 C6EA 122.7(10) . .
C97 C28 C6EA 116.8(10) . .
C10 C29 N0AA 108.1(5) . .
C2FA C29 N0AA 129.5(9) . .
C2FA C29 C10 122.2(8) . .
C33 C30 H30 119.9 . .
C33 C30 C71 120.2(9) . .
C71 C30 H30 119.9 . .
N5 C31 C4AA 132.5(9) . .
N5 C31 C53 106.5(7) . .
C4AA C31 C53 121.0(8) . .
N0AA C32 C33 110.4(6) . .
C76 C32 N0AA 126.9(10) . .
C76 C32 C33 122.7(9) . .
C30 C33 C10 137.0(9) . .
C30 C33 C32 117.3(6) . .
C32 C33 C10 105.5(7) . .
C2CA N34 C4 116.8(7) . .
C7BA C8DA H8DA 120.7 . .
C66 C8DA C7BA 118.6(9) . .
C66 C8DA H8DA 120.7 . .
C2DA C36 H36 120.1 . .
C2DA C36 C86 119.7(7) . .
C86 C36 H36 120.1 . .
N5AA C37 C7CA 109.0(8) . .
C5EA C37 N5AA 128.5(9) . .
C5EA C37 C7CA 122.5(7) . .
C3AA C0CA H0CA 119.5 . .
C9AA C0CA C3AA 121.0(7) . .
C9AA C0CA H0CA 119.5 . .
C47 C39 H39 118.6 . .
N62 C39 H39 118.6 . .
N62 C39 C47 122.7(10) . .
C73 N40 C21 120.7(6) . .
C1EA N41 C50 129.0(8) . .
C2DA N41 C1EA 108.0(6) . .
C2DA N41 C50 120.9(7) . .
C36 C2DA C48 122.1(9) . .
N41 C2DA C36 126.8(7) . .
N41 C2DA C48 111.1(8) . .
H3CA C3CA H3CB 107.7 . .
C78 C3CA H3CA 108.9 . .
C78 C3CA H3CB 108.9 . .
C49 C3CA H3CA 108.9 . .
C49 C3CA H3CB 108.9 . .
C49 C3CA C78 113.5(7) . .
C93 N44 C46 130.7(9) . .
C1FA N44 C93 107.4(6) . .
C1FA N44 C46 119.1(9) . .
C37 C7CA C9BA 105.3(7) . .
C58 C7CA C9BA 137.0(10) . .
C58 C7CA C37 117.7(9) . .
C48 C1CA H1CA 118.1 . .
C98 C1CA H1CA 118.1 . .
C98 C1CA C48 123.8(7) . .
C51 C47 C39 121.4(7) . .
C72 C47 C39 119.3(9) . .
C72 C47 C51 119.0(8) . .
C2DA C48 C4AA 105.4(8) . .
C1CA C48 C4AA 139.0(6) . .
C1CA C48 C2DA 115.4(8) . .
C9DA C8CA C5BA 120.1(8) . .
C9DA C8CA H8CA 120.0 . .
C5BA C8CA H8CA 120.0 . .
C19 C8BA C0BA 106.8(6) . .
C52 C8BA C19 116.9(9) . .
C52 C8BA C0BA 136.3(10) . .
C47 C51 H51 120.2 . .
C59 C51 C47 119.5(7) . .
C59 C51 H51 120.2 . .
C28 C52 C8BA 122.7(10) . .
C28 C52 H52 118.6 . .
C8BA C52 H52 118.6 . .
C70 C53 C31 116.7(8) . .
C70 C53 C1BA 137.7(10) . .
C1BA C53 C31 105.6(7) . .
N5 C54 C59 129.2(9) . .
N5 C54 C1BA 109.4(6) . .
C1BA C54 C59 121.4(8) . .
C66 C55 N2AA 126.6(7) . .
C66 C55 C92 124.6(10) . .
C92 C55 N2AA 108.8(7) . .
H56A C56 H56B 107.5 . .
H56C C56 H56D 108.7 . .
C81 C56 H56A 108.5 . .
C81 C56 H56B 108.5 . .
C81 C56 H56C 110.6 . .
C81 C56 H56D 110.6 . .
C81 C56 C4DB 105.6(12) . .
C4DA C56 H56A 108.5 . .
C4DA C56 H56B 108.5 . .
C4DA C56 C81 115.1(11) . .
C4DB C56 H56C 110.6 . .
C4DB C56 H56D 110.6 . .
C7CA C58 H58 120.1 . .
C3BA C58 C7CA 119.8(10) . .
C3BA C58 H58 120.1 . .
C51 C59 C54 120.5(9) . .
C51 C59 H59 119.8 . .
C54 C59 H59 119.8 . .
H60A C60 H60B 108.0 . .
C67 C60 H60A 109.5 . .
C67 C60 H60B 109.5 . .
C5 C60 H60A 109.5 . .
C5 C60 H60B 109.5 . .
C5 C60 C67 110.9(9) . .
C7BA C61 H61 119.9 . .
C7BA C61 C92 120.3(8) . .
C92 C61 H61 119.9 . .
C39 N62 C20 116.4(9) . .
C79 C63 H63 119.3 . .
C79 C63 C88 121.5(8) . .
C88 C63 H63 119.3 . .
N1AA C64 C3AA 108.3(8) . .
C1AA C64 N1AA 129.4(7) . .
C1AA C64 C3AA 122.3(6) . .
C8DA C66 H66 120.8 . .
C55 C66 C8DA 118.5(8) . .
C55 C66 H66 120.8 . .
N0AA C67 C60 113.7(7) . .
N0AA C67 H67A 108.8 . .
N0AA C67 H67B 108.8 . .
C60 C67 H67A 108.8 . .
C60 C67 H67B 108.8 . .
H67A C67 H67B 107.7 . .
N5AA C68 H68A 109.1 . .
N5AA C68 H68B 109.1 . .
N5AA C68 C101 112.6(8) . .
H68A C68 H68B 107.8 . .
C101 C68 H68A 109.1 . .
C101 C68 H68B 109.1 . .
N13 C69 H69A 108.6 . .
N13 C69 H69B 108.6 . .
N13 C69 C81 114.7(7) . .
H69A C69 H69B 107.6 . .
C81 C69 H69A 108.6 . .
C81 C69 H69B 108.6 . .
N5AA C70 C9BA 109.6(7) . .
N5AA C70 C53 127.6(8) . .
C9BA C70 C53 122.7(10) . .
C30 C71 C2AA 117.5(9) . .
C6FA C71 C2AA 121.9(6) . .
C6FA C71 C30 120.6(8) . .
C47 C72 H72 119.2 . .
C1BA C72 C47 121.7(9) . .
C1BA C72 H72 119.2 . .
N40 C73 H73 117.2 . .
N40 C73 C98 125.6(7) . .
C98 C73 H73 117.2 . .
C32 C76 H76 120.1 . .
C32 C76 C6FA 119.9(10) . .
C6FA C76 H76 120.1 . .
C7DA C77 H77 121.5 . .
C7DA C77 C91 117.0(7) . .
C91 C77 H77 121.5 . .
N1AA C78 C3CA 114.2(6) . .
N1AA C78 H78A 108.7 . .
N1AA C78 H78B 108.7 . .
C3CA C78 H78A 108.7 . .
C3CA C78 H78B 108.7 . .
H78A C78 H78B 107.6 . .
C63 C79 C11 136.7(6) . .
C63 C79 C1FA 120.6(10) . .
C1FA C79 C11 102.5(9) . .
C56 C81 C69 114.5(9) . .
C56 C81 H81A 108.6 . .
C56 C81 H81B 108.6 . .
C69 C81 H81A 108.6 . .
C69 C81 H81B 108.6 . .
H81A C81 H81B 107.6 . .
N5 C83 H83A 109.4 . .
N5 C83 H83B 109.4 . .
N5 C83 C15 111.1(8) . .
H83A C83 H83B 108.0 . .
C15 C83 H83A 109.4 . .
C15 C83 H83B 109.4 . .
N2AA C84 H84A 109.3 . .
N2AA C84 H84B 109.3 . .
N2AA C84 C96 111.8(7) . .
H84A C84 H84B 107.9 . .
C96 C84 H84A 109.3 . .
C96 C84 H84B 109.3 . .
N24 C85 H85A 108.4 . .
N24 C85 H85B 108.4 . .
N24 C85 C5CA 115.7(7) . .
H85A C85 H85B 107.4 . .
C5CA C85 H85A 108.4 . .
C5CA C85 H85B 108.4 . .
C36 C86 H86 121.0 . .
C98 C86 C36 118.0(8) . .
C98 C86 H86 121.0 . .
H87A C87 H87B 108.2 . .
C96 C87 H87A 109.7 . .
C96 C87 H87B 109.7 . .
C9CA C87 H87A 109.7 . .
C9CA C87 H87B 109.7 . .
C9CA C87 C96 109.7(9) . .
C99 C88 C63 116.8(10) . .
C99 C88 C0DA 123.8(9) . .
C0DA C88 C63 119.4(8) . .
N13 C91 C5BA 107.9(5) . .
C77 C91 N13 127.6(7) . .
C77 C91 C5BA 124.5(7) . .
C55 C92 C2FA 106.9(8) . .
C61 C92 C2FA 137.7(6) . .
C61 C92 C55 115.2(8) . .
N44 C93 C11 109.0(9) . .
C0BA C93 C11 123.3(7) . .
C0BA C93 N44 127.6(7) . .
C84 C96 C87 112.2(7) . .
C84 C96 H96A 109.2 . .
C84 C96 H96B 109.2 . .
C87 C96 H96A 109.2 . .
C87 C96 H96B 109.2 . .
H96A C96 H96B 107.9 . .
C26 C97 C28 118.9(10) . .
C26 C97 H97 120.5 . .
C28 C97 H97 120.5 . .
C1CA C98 C73 119.0(6) . .
C1CA C98 C86 120.4(9) . .
C86 C98 C73 120.3(8) . .
C88 C99 H99 119.1 . .
C6BA C99 C88 121.9(10) . .
C6BA C99 H99 119.1 . .
C68 C101 H10A 109.3 . .
C68 C101 H10B 109.3 . .
C68 C101 C2BA 111.8(9) . .
H10A C101 H10B 107.9 . .
C2BA C101 H10A 109.3 . .
C2BA C101 H10B 109.3 . .
H1A C1 H1B 107.8 . .
C18 C1 H1A 109.1 . .
C18 C1 H1B 109.1 . .
C18 C1 C21 112.6(8) . .
C21 C1 H1A 109.1 . .
C21 C1 H1B 109.1 . .
C5EA C7AA H7AA 119.4 . .
C5EA C7AA C3BA 121.3(9) . .
C3BA C7AA H7AA 119.4 . .
H3DA C3DA H3DB 108.2 . .
C15 C3DA H3DA 109.7 . .
C15 C3DA H3DB 109.7 . .
C5AA C3DA H3DA 109.7 . .
C5AA C3DA H3DB 109.7 . .
C5AA C3DA C15 109.7(11) . .
C37 C5EA H5EA 120.8 . .
C7AA C5EA C37 118.4(10) . .
C7AA C5EA H5EA 120.8 . .
C83 C15 C3DA 112.8(9) . .
C83 C15 H15A 109.0 . .
C83 C15 H15B 109.0 . .
C3DA C15 H15A 109.0 . .
C3DA C15 H15B 109.0 . .
H15A C15 H15B 107.8 . .
C1 C18 C18 111.7(10) . 10_554
C1 C18 H18A 109.3 . .
C1 C18 H18B 109.3 . .
C18 C18 H18A 109.3 10_554 .
C18 C18 H18B 109.3 10_554 .
H18A C18 H18B 107.9 . .
N40 C21 C1 109.2(7) . .
N40 C21 H21 107.7 . .
C1 C21 H21 107.7 . .
C21 C21 N40 111.1(7) 10_554 .
C21 C21 C1 113.0(8) 10_554 .
C21 C21 H21 107.7 10_554 .
C4BA C0BA C8BA 107.2(8) . .
C93 C0BA C4BA 115.3(7) . .
C93 C0BA C8BA 137.5(7) . .
H2EA C2EA H2EB 107.5 . .
H2EC C2EA H2ED 105.9 . .
C5CA C2EA H2EA 108.4 . .
C5CA C2EA H2EB 108.4 . .
C5CA C2EA H2EC 105.1 . .
C5CA C2EA H2ED 105.1 . .
C5CA C2EA C5FB 128.7(18) . .
C5FA C2EA H2EA 108.4 . .
C5FA C2EA H2EB 108.4 . .
C5FA C2EA C5CA 115.3(13) . .
C5FB C2EA H2EC 105.1 . .
C5FB C2EA H2ED 105.1 . .
C99 C6BA H6BA 119.5 . .
C99 C6BA C1FA 121.0(8) . .
C1FA C6BA H6BA 119.5 . .
C85 C5CA H5CA 109.1 . .
C85 C5CA H5CB 109.1 . .
C2EA C5CA C85 112.3(9) . .
C2EA C5CA H5CA 109.1 . .
C2EA C5CA H5CB 109.1 . .
H5CA C5CA H5CB 107.9 . .
C58 C3BA C7AA 120.2(8) . .
C58 C3BA C14 119.6(10) . .
C7AA C3BA C14 119.9(10) . .
C54 C1BA C53 106.8(8) . .
C72 C1BA C53 135.5(9) . .
C72 C1BA C54 117.5(7) . .
C101 C2BA H2BA 109.3 . .
C101 C2BA H2BB 109.3 . .
C101 C2BA H2BC 108.1 . .
C101 C2BA H2BD 108.1 . .
C101 C2BA C24 111.5(11) . .
H2BA C2BA H2BB 108.0 . .
H2BC C2BA H2BD 107.3 . .
C24 C2BA H2BA 109.3 . .
C24 C2BA H2BB 109.3 . .
C24A C2BA C101 117(2) . .
C24A C2BA H2BC 108.1 . .
C24A C2BA H2BD 108.1 . .
C3DA C5AA H5AC 109.5 . .
C3DA C5AA H5AD 109.5 . .
C3DA C5AA H5AE 109.5 . .
H5AC C5AA H5AD 109.5 . .
H5AC C5AA H5AE 109.5 . .
H5AD C5AA H5AE 109.5 . .
C12 N1 C8EA 117.5(9) . .
C14 N2 C13 115.8(10) . 10_554
C0DA N3 C0FA 116.6(8) . .
H9EA C9EA H9EB 108.0 . .
C42 C9EA H9EA 109.3 . .
C42 C9EA H9EB 109.3 . .
C4FA C9EA H9EA 109.3 . .
C4FA C9EA H9EB 109.3 . .
C4FA C9EA C42 111.6(18) . .
H3FA C3FA H3FB 108.1 . .
C4EA C3FA H3FA 109.6 . .
C4EA C3FA H3FB 109.6 . .
C43 C3FA H3FA 109.6 . .
C43 C3FA H3FB 109.6 . .
C43 C3FA C4EA 110.3(9) . .
N3 C0FA H0FA 111.1 . .
N3 C0FA C8EA 106.2(10) . .
N3 C0FA C44 106.7(11) . .
C8EA C0FA H0FA 111.1 . .
C8EA C0FA C44 110.5(12) . .
C44 C0FA H0FA 111.1 . .
H7A C7 H7B 108.0 . .
C27 C7 H7A 109.4 . .
C27 C7 H7B 109.4 . .
C27 C7 C16 111.3(14) . .
C16 C7 H7A 109.4 . .
C16 C7 H7B 109.4 . .
N7AA C4EA C3FA 107.5(9) . .
N7AA C4EA H4EA 111.7 . .
N7AA C4EA C6CA 105.8(10) . .
C3FA C4EA H4EA 111.7 . .
C3FA C4EA C6CA 108.3(8) . .
C6CA C4EA H4EA 111.7 . .
C6EA N9 C6CA 117.9(10) . .
H3EA C3EA H3EB 109.5 . .
H3EA C3EA H3EC 109.5 . .
H3EB C3EA H3EC 109.5 . .
C23 C3EA H3EA 109.5 . .
C23 C3EA H3EB 109.5 . .
C23 C3EA H3EC 109.5 . .
N2 C13 H13 110.6 10_554 .
N2 C13 C20 107.0(8) 10_554 .
N2 C13 C8 108.2(9) 10_554 .
C20 C13 H13 110.6 . .
C8 C13 H13 110.6 . .
C8 C13 C20 109.7(10) . .
C3BA C14 H14 118.4 . .
N2 C14 C3BA 123.2(11) . .
N2 C14 H14 118.4 . .
N1 C8EA H8EA 109.7 . .
N1 C8EA C42 102.5(11) . .
C0FA C8EA N1 111.0(10) . .
C0FA C8EA H8EA 109.7 . .
C0FA C8EA C42 114.0(11) . .
C42 C8EA H8EA 109.7 . .
N62 C20 C13 106.9(9) . .
N62 C20 H20 109.5 . .
C13 C20 H20 109.5 . .
C35 C20 N62 108.9(9) . .
C35 C20 C13 112.6(9) . .
C35 C20 H20 109.5 . .
H22A C22 H22B 107.5 . .
C38 C22 H22A 108.5 . .
C38 C22 H22B 108.5 . .
C46 C22 H22A 108.5 . .
C46 C22 H22B 108.5 . .
C46 C22 C38 115.0(12) . .
C3EA C23 H23A 109.8 . .
C3EA C23 H23B 109.8 . .
H23A C23 H23B 108.3 . .
C40 C23 C3EA 109.2(9) . .
C40 C23 H23A 109.8 . .
C40 C23 H23B 109.8 . .
C2BA C24 H24A 109.5 . .
C2BA C24 H24B 109.5 . .
C2BA C24 H24C 109.5 . .
H24A C24 H24B 109.5 . .
H24A C24 H24C 109.5 . .
H24B C24 H24C 109.5 . .
H25A C25 H25B 108.0 . .
C5DA C25 H25A 109.4 . .
C5DA C25 H25B 109.4 . .
C6CA C25 H25A 109.4 . .
C6CA C25 H25B 109.4 . .
C6CA C25 C5DA 111.0(10) . .
C87 C9CA H9CA 109.5 . .
C87 C9CA H9CB 109.5 . .
C87 C9CA H9CC 109.5 . .
H9CA C9CA H9CB 109.5 . .
H9CA C9CA H9CC 109.5 . .
H9CB C9CA H9CC 109.5 . .
C7 C27 H27A 109.7 . .
C7 C27 H27B 109.7 . .
C7 C27 C0EA 109.6(8) . .
H27A C27 H27B 108.2 . .
C0EA C27 H27A 109.7 . .
C0EA C27 H27B 109.7 . .
C25 C5DA H5DA 109.7 . .
C25 C5DA H5DB 109.7 . .
H5DA C5DA H5DB 108.2 . .
C43 C5DA C25 109.7(10) . .
C43 C5DA H5DA 109.7 . .
C43 C5DA H5DB 109.7 . .
C88 C0DA H0DA 118.2 . .
N3 C0DA C88 123.6(8) . .
N3 C0DA H0DA 118.2 . .
C4EA C6CA H6CA 109.9 . .
N9 C6CA C4EA 107.6(7) . .
N9 C6CA H6CA 109.9 . .
C25 C6CA C4EA 111.1(11) . .
C25 C6CA N9 108.3(9) . .
C25 C6CA H6CA 109.9 . .
C56 C4DA H4DA 109.5 . .
C56 C4DA H4DB 109.5 . .
C56 C4DA H4DC 109.5 . .
H4DA C4DA H4DB 109.5 . .
H4DA C4DA H4DC 109.5 . .
H4DB C4DA H4DC 109.5 . .
C20 C35 H35A 109.8 . .
C20 C35 H35B 109.8 . .
C20 C35 C3 109.5(10) . .
H35A C35 H35B 108.2 . .
C3 C35 H35A 109.8 . .
C3 C35 H35B 109.8 . .
C22 C38 H38A 107.1 . .
C22 C38 H38B 107.1 . .
C22 C38 H38C 94.6 . .
C22 C38 H38D 94.6 . .
C22 C38 C7EB 165(3) . .
H38A C38 H38B 106.8 . .
H38C C38 H38D 103.2 . .
C7EA C38 C22 121.0(14) . .
C7EA C38 H38A 107.1 . .
C7EA C38 H38B 107.1 . .
C7EB C38 H38C 94.6 . .
C7EB C38 H38D 94.6 . .
N4BA C0EA C27 108.7(7) . .
N4BA C0EA H0EA 109.6 . .
N4BA C0EA C4 108.3(10) . .
C27 C0EA H0EA 109.6 . .
C4 C0EA C27 110.9(9) . .
C4 C0EA H0EA 109.6 . .
C23 C40 H40A 109.8 . .
C23 C40 H40B 109.8 . .
H40A C40 H40B 108.2 . .
C50 C40 C23 109.5(8) . .
C50 C40 H40A 109.8 . .
C50 C40 H40B 109.8 . .
C9EA C42 H42A 110.4 . .
C9EA C42 H42B 110.4 . .
C8EA C42 C9EA 106.8(16) . .
C8EA C42 H42A 110.4 . .
C8EA C42 H42B 110.4 . .
H42A C42 H42B 108.6 . .
C3FA C43 H43A 109.7 . .
C3FA C43 H43B 109.7 . .
C5DA C43 C3FA 109.8(13) . .
C5DA C43 H43A 109.7 . .
C5DA C43 H43B 109.7 . .
H43A C43 H43B 108.2 . .
C0FA C44 H44A 110.6 . .
C0FA C44 H44B 110.6 . .
C0FA C44 C4FA 105.8(13) . .
H44A C44 H44B 108.7 . .
C4FA C44 H44A 110.6 . .
C4FA C44 H44B 110.6 . .
H45A C45 H45B 109.5 . .
H45A C45 H45C 109.5 . .
H45B C45 H45C 109.5 . .
C49 C45 H45A 109.5 . .
C49 C45 H45B 109.5 . .
C49 C45 H45C 109.5 . .
N44 C46 H46A 108.0 . .
N44 C46 H46B 108.0 . .
C22 C46 N44 117.4(10) . .
C22 C46 H46A 108.0 . .
C22 C46 H46B 108.0 . .
H46A C46 H46B 107.2 . .
C3CA C49 C45 109.8(9) . .
C3CA C49 H49A 109.7 . .
C3CA C49 H49B 109.7 . .
C3CA C49 H49C 107.7 . .
C3CA C49 H49D 107.7 . .
C3CA C49 C45A 118.3(10) . .
C45 C49 H49A 109.7 . .
C45 C49 H49B 109.7 . .
H49A C49 H49B 108.2 . .
H49C C49 H49D 107.1 . .
C45A C49 H49C 107.7 . .
C45A C49 H49D 107.7 . .
N41 C50 C40 116.1(7) . .
N41 C50 H50A 108.3 . .
N41 C50 H50B 108.3 . .
C40 C50 H50A 108.3 . .
C40 C50 H50B 108.3 . .
H50A C50 H50B 107.4 . .
N44 C1FA C79 113.3(10) . .
N44 C1FA C6BA 128.9(7) . .
C79 C1FA C6BA 117.7(10) . .
C35 C3 H3A 109.8 . .
C35 C3 H3B 109.8 . .
C35 C3 C9 109.6(12) . .
H3A C3 H3B 108.2 . .
C9 C3 H3A 109.8 . .
C9 C3 H3B 109.8 . .
N34 C4 C0EA 109.4(7) . .
N34 C4 H4 109.5 . .
N34 C4 C7FA 106.2(8) . .
C0EA C4 H4 109.5 . .
C0EA C4 C7FA 112.8(12) . .
C7FA C4 H4 109.5 . .
C60 C5 H5AA 108.1 . .
C60 C5 H5AB 108.1 . .
C60 C5 H5BC 108.6 . .
C60 C5 H5BD 108.6 . .
C60 C5 C17A 114(3) . .
H5AA C5 H5AB 107.3 . .
H5BC C5 H5BD 107.6 . .
C17 C5 C60 116.6(11) . .
C17 C5 H5AA 108.1 . .
C17 C5 H5AB 108.1 . .
C17A C5 H5BC 108.6 . .
C17A C5 H5BD 108.6 . .
C4 C7FA H7FA 109.4 . .
C4 C7FA H7FB 109.4 . .
C4 C7FA C16 111.2(10) . .
H7FA C7FA H7FB 108.0 . .
C16 C7FA H7FA 109.4 . .
C16 C7FA H7FB 109.4 . .
C28 C6EA H6EA 117.6 . .
N9 C6EA C28 124.9(11) . .
N9 C6EA H6EA 117.6 . .
C13 C8 H8A 109.3 . .
C13 C8 H8B 109.3 . .
H8A C8 H8B 107.9 . .
C9 C8 C13 111.8(11) . .
C9 C8 H8A 109.3 . .
C9 C8 H8B 109.3 . .
C3 C9 H9A 109.5 . .
C3 C9 H9B 109.5 . .
C8 C9 C3 110.8(10) . .
C8 C9 H9A 109.5 . .
C8 C9 H9B 109.5 . .
H9A C9 H9B 108.1 . .
C7 C16 C7FA 111.0(10) . .
C7 C16 H16A 109.4 . .
C7 C16 H16B 109.4 . .
C7FA C16 H16A 109.4 . .
C7FA C16 H16B 109.4 . .
H16A C16 H16B 108.0 . .
C5 C17 H17A 109.5 . .
C5 C17 H17B 109.5 . .
C5 C17 H17C 109.5 . .
H17A C17 H17B 109.5 . .
H17A C17 H17C 109.5 . .
H17B C17 H17C 109.5 . .
C38 C7EA H7EA 109.5 . .
C38 C7EA H7EB 109.5 . .
C38 C7EA H7EC 109.5 . .
H7EA C7EA H7EB 109.5 . .
H7EA C7EA H7EC 109.5 . .
H7EB C7EA H7EC 109.5 . .
C71 C6FA H6FA 120.5 . .
C76 C6FA C71 119.0(6) . .
C76 C6FA H6FA 120.5 . .
C9EA C4FA C44 111.0(14) . .
C9EA C4FA H4FA 109.4 . .
C9EA C4FA H4FB 109.4 . .
C44 C4FA H4FA 109.4 . .
C44 C4FA H4FB 109.4 . .
H4FA C4FA H4FB 108.0 . .
C2EA C5FA H5FA 109.5 . .
C2EA C5FA H5FB 109.5 . .
C2EA C5FA H5FC 109.5 . .
H5FA C5FA H5FB 109.5 . .
H5FA C5FA H5FC 109.5 . .
H5FB C5FA H5FC 109.5 . .
C38 C7EB H7ED 109.5 . .
C38 C7EB H7EE 109.5 . .
C38 C7EB H7EF 109.5 . .
H7ED C7EB H7EE 109.5 . .
H7ED C7EB H7EF 109.5 . .
H7EE C7EB H7EF 109.5 . .
C56 C4DB H4DD 109.5 . .
C56 C4DB H4DE 109.5 . .
C56 C4DB H4DF 109.5 . .
H4DD C4DB H4DE 109.5 . .
H4DD C4DB H4DF 109.5 . .
H4DE C4DB H4DF 109.5 . .
C2BA C24A H24D 109.5 . .
C2BA C24A H24E 109.5 . .
C2BA C24A H24F 109.5 . .
H24D C24A H24E 109.5 . .
H24D C24A H24F 109.5 . .
H24E C24A H24F 109.5 . .
C5 C17A H17D 109.5 . .
C5 C17A H17E 109.5 . .
C5 C17A H17F 109.5 . .
H17D C17A H17E 109.5 . .
H17D C17A H17F 109.5 . .
H17E C17A H17F 109.5 . .
C2EA C5FB H5FD 109.5 . .
C2EA C5FB H5FE 109.5 . .
C2EA C5FB H5FF 109.5 . .
H5FD C5FB H5FE 109.5 . .
H5FD C5FB H5FF 109.5 . .
H5FE C5FB H5FF 109.5 . .
C49 C45A H45D 109.5 . .
C49 C45A H45E 109.5 . .
C49 C45A H45F 109.5 . .
H45D C45A H45E 109.5 . .
H45D C45A H45F 109.5 . .
H45E C45A H45F 109.5 . .

loop_
_geom_bond_atom_site_label_1
_geom_bond_atom_site_label_2
_geom_bond_distance
_geom_bond_site_symmetry_2
N0AA C29 1.418(10) .
N0AA C32 1.388(10) .
N0AA C67 1.494(12) .
N2AA C6AA 1.421(8) .
N2AA C55 1.414(12) .
N2AA C84 1.446(9) .
N1AA C6 1.375(12) .
N1AA C64 1.389(9) .
N1AA C78 1.459(8) .
C6DA H6DA 0.9300 .
C6DA N4BA 1.269(9) .
C6DA C9DA 1.463(12) .
N7AA C2AA 1.283(9) .
N7AA C4EA 1.464(13) .
N5 C31 1.369(10) .
N5 C54 1.357(11) .
N5 C83 1.468(12) .
N4BA C0EA 1.447(12) .
C3AA C8AA 1.464(13) .
C3AA C0CA 1.403(8) .
C3AA C64 1.411(11) .
C2AA H2AA 0.9300 .
C2AA C71 1.458(12) .
C4CA C0AA 1.403(12) .
C4CA C11 1.409(10) .
C4CA N13 1.383(9) .
C6AA C2FA 1.404(12) .
C6AA C8AA 1.410(13) .
C6 C10 1.424(13) .
C6 C8AA 1.426(7) .
C9DA C7DA 1.394(12) .
C9DA C8CA 1.394(8) .
C0AA C5BA 1.465(9) .
C0AA C4BA 1.383(9) .
C1AA H1AA 0.9300 .
C1AA C1DA 1.383(9) .
C1AA C64 1.371(13) .
C4AA C1EA 1.415(11) .
C4AA C31 1.408(10) .
C4AA C48 1.456(13) .
C10 C29 1.406(13) .
C10 C33 1.476(7) .
C11 C79 1.534(15) .
C11 C93 1.417(11) .
C12 H12 0.9300 .
C12 C7BA 1.505(16) .
C12 N1 1.275(13) .
N13 C69 1.446(11) .
N13 C91 1.398(10) .
C5BA C8CA 1.397(12) .
C5BA C91 1.412(11) .
C1EA C9BA 1.388(14) .
C1EA N41 1.428(11) .
N5AA C37 1.385(10) .
N5AA C68 1.456(12) .
N5AA C70 1.392(13) .
C1DA H1DA 0.9300 .
C1DA C9AA 1.396(11) .
C2FA C29 1.387(8) .
C2FA C92 1.487(13) .
C19 N24 1.391(7) .
C19 C26 1.378(14) .
C19 C8BA 1.394(14) .
C7DA H7DA 0.9300 .
C7DA C77 1.348(12) .
C9AA C2CA 1.484(9) .
C9AA C0CA 1.381(13) .
C9BA C7CA 1.492(13) .
C9BA C70 1.396(12) .
C7BA C8DA 1.389(11) .
C7BA C61 1.372(13) .
N24 C4BA 1.396(11) .
N24 C85 1.475(12) .
C2CA H2CA 0.9300 .
C2CA N34 1.259(13) .
C26 H26 0.9300 .
C26 C97 1.405(9) .
C4BA C0BA 1.417(11) .
C28 C52 1.329(14) .
C28 C97 1.428(16) .
C28 C6EA 1.443(9) .
C30 H30 0.9300 .
C30 C33 1.395(11) .
C30 C71 1.411(8) .
C31 C53 1.462(13) .
C32 C33 1.402(14) .
C32 C76 1.376(9) .
N34 C4 1.466(9) .
C8DA H8DA 0.9300 .
C8DA C66 1.368(14) .
C36 H36 0.9300 .
C36 C2DA 1.376(13) .
C36 C86 1.412(14) .
C37 C7CA 1.424(15) .
C37 C5EA 1.357(13) .
C0CA H0CA 0.9300 .
C39 H39 0.9300 .
C39 C47 1.473(13) .
C39 N62 1.259(11) .
N40 C73 1.253(12) .
N40 C21 1.456(12) .
N41 C2DA 1.367(12) .
N41 C50 1.456(9) .
C2DA C48 1.411(9) .
C3CA H3CA 0.9700 .
C3CA H3CB 0.9700 .
C3CA C78 1.508(11) .
C3CA C49 1.495(11) .
N44 C93 1.416(12) .
N44 C46 1.461(10) .
N44 C1FA 1.395(14) .
C7CA C58 1.389(10) .
C1CA H1CA 0.9300 .
C1CA C48 1.396(13) .
C1CA C98 1.343(13) .
C47 C51 1.423(13) .
C47 C72 1.397(11) .
C8CA H8CA 0.9300 .
C8BA C52 1.379(9) .
C8BA C0BA 1.458(13) .
C51 H51 0.9300 .
C51 C59 1.338(12) .
C52 H52 0.9300 .
C53 C70 1.414(12) .
C53 C1BA 1.452(10) .
C54 C59 1.398(10) .
C54 C1BA 1.396(13) .
C55 C66 1.361(12) .
C55 C92 1.408(9) .
C56 H56A 0.9700 .
C56 H56B 0.9700 .
C56 H56C 0.9700 .
C56 H56D 0.9700 .
C56 C81 1.478(14) .
C56 C4DA 1.45(2) .
C56 C4DB 1.58(2) .
C58 H58 0.9300 .
C58 C3BA 1.361(15) .
C59 H59 0.9300 .
C60 H60A 0.9700 .
C60 H60B 0.9700 .
C60 C67 1.495(13) .
C60 C5 1.481(15) .
C61 H61 0.9300 .
C61 C92 1.388(14) .
N62 C20 1.488(13) .
C63 H63 0.9300 .
C63 C79 1.332(15) .
C63 C88 1.437(14) .
C66 H66 0.9300 .
C67 H67A 0.9700 .
C67 H67B 0.9700 .
C68 H68A 0.9700 .
C68 H68B 0.9700 .
C68 C101 1.490(15) .
C69 H69A 0.9700 .
C69 H69B 0.9700 .
C69 C81 1.535(12) .
C71 C6FA 1.397(14) .
C72 H72 0.9300 .
C72 C1BA 1.367(12) .
C73 H73 0.9300 .
C73 C98 1.439(14) .
C76 H76 0.9300 .
C76 C6FA 1.386(13) .
C77 H77 0.9300 .
C77 C91 1.385(8) .
C78 H78A 0.9700 .
C78 H78B 0.9700 .
C79 C1FA 1.411(9) .
C81 H81A 0.9700 .
C81 H81B 0.9700 .
C83 H83A 0.9700 .
C83 H83B 0.9700 .
C83 C15 1.531(12) .
C84 H84A 0.9700 .
C84 H84B 0.9700 .
C84 C96 1.503(9) .
C85 H85A 0.9700 .
C85 H85B 0.9700 .
C85 C5CA 1.530(13) .
C86 H86 0.9300 .
C86 C98 1.404(10) .
C87 H87A 0.9700 .
C87 H87B 0.9700 .
C87 C96 1.545(11) .
C87 C9CA 1.506(15) .
C88 C99 1.398(12) .
C88 C0DA 1.427(15) .
C93 C0BA 1.413(14) .
C96 H96A 0.9700 .
C96 H96B 0.9700 .
C97 H97 0.9300 .
C99 H99 0.9300 .
C99 C6BA 1.334(14) .
C101 H10A 0.9700 .
C101 H10B 0.9700 .
C101 C2BA 1.529(14) .
C1 H1A 0.9700 .
C1 H1B 0.9700 .
C1 C18 1.491(15) .
C1 C21 1.546(12) .
C7AA H7AA 0.9300 .
C7AA C5EA 1.345(12) .
C7AA C3BA 1.419(15) .
C3DA H3DA 0.9700 .
C3DA H3DB 0.9700 .
C3DA C15 1.537(16) .
C3DA C5AA 1.363(16) .
C5EA H5EA 0.9300 .
C15 H15A 0.9700 .
C15 H15B 0.9700 .
C18 C18 1.51(3) 10_554
C18 H18A 0.9700 .
C18 H18B 0.9700 .
C21 C21 1.44(2) 10_554
C21 H21 0.9800 .
C2EA H2EA 0.9700 .
C2EA H2EB 0.9700 .
C2EA H2EC 0.9700 .
C2EA H2ED 0.9700 .
C2EA C5CA 1.491(15) .
C2EA C5FA 1.45(3) .
C2EA C5FB 1.57(3) .
C6BA H6BA 0.9300 .
C6BA C1FA 1.416(15) .
C5CA H5CA 0.9700 .
C5CA H5CB 0.9700 .
C3BA C14 1.472(12) .
C2BA H2BA 0.9700 .
C2BA H2BB 0.9700 .
C2BA H2BC 0.9700 .
C2BA H2BD 0.9700 .
C2BA C24 1.56(2) .
C2BA C24A 1.51(6) .
C5AA H5AC 0.9600 .
C5AA H5AD 0.9600 .
C5AA H5AE 0.9600 .
N1 C8EA 1.524(16) .
N2 C13 1.438(11) 10_554
N2 C14 1.266(14) .
N3 C0FA 1.443(15) .
N3 C0DA 1.287(14) .
C9EA H9EA 0.9700 .
C9EA H9EB 0.9700 .
C9EA C42 1.56(3) .
C9EA C4FA 1.49(3) .
C3FA H3FA 0.9700 .
C3FA H3FB 0.9700 .
C3FA C4EA 1.532(9) .
C3FA C43 1.511(15) .
C0FA H0FA 0.9800 .
C0FA C8EA 1.457(19) .
C0FA C44 1.554(17) .
C7 H7A 0.9700 .
C7 H7B 0.9700 .
C7 C27 1.507(15) .
C7 C16 1.52(2) .
C4EA H4EA 0.9800 .
C4EA C6CA 1.542(15) .
N9 C6CA 1.505(9) .
N9 C6EA 1.272(15) .
C3EA H3EA 0.9600 .
C3EA H3EB 0.9600 .
C3EA H3EC 0.9600 .
C3EA C23 1.563(14) .
C13 N2 1.438(11) 10_554
C13 H13 0.9800 .
C13 C20 1.592(16) .
C13 C8 1.557(14) .
C14 H14 0.9300 .
C8EA H8EA 0.9800 .
C8EA C42 1.536(18) .
C20 H20 0.9800 .
C20 C35 1.483(13) .
C22 H22A 0.9700 .
C22 H22B 0.9700 .
C22 C38 1.466(13) .
C22 C46 1.453(15) .
C23 H23A 0.9700 .
C23 H23B 0.9700 .
C23 C40 1.537(12) .
C24 H24A 0.9600 .
C24 H24B 0.9600 .
C24 H24C 0.9600 .
C25 H25A 0.9700 .
C25 H25B 0.9700 .
C25 C5DA 1.573(11) .
C25 C6CA 1.502(16) .
C9CA H9CA 0.9600 .
C9CA H9CB 0.9600 .
C9CA H9CC 0.9600 .
C27 H27A 0.9700 .
C27 H27B 0.9700 .
C27 C0EA 1.537(9) .
C5DA H5DA 0.9700 .
C5DA H5DB 0.9700 .
C5DA C43 1.51(2) .
C0DA H0DA 0.9300 .
C6CA H6CA 0.9800 .
C4DA H4DA 0.9600 .
C4DA H4DB 0.9600 .
C4DA H4DC 0.9600 .
C35 H35A 0.9700 .
C35 H35B 0.9700 .
C35 C3 1.565(17) .
C38 H38A 0.9700 .
C38 H38B 0.9700 .
C38 H38C 0.9700 .
C38 H38D 0.9700 .
C38 C7EA 1.413(17) .
C38 C7EB 1.50(3) .
C0EA H0EA 0.9800 .
C0EA C4 1.502(17) .
C40 H40A 0.9700 .
C40 H40B 0.9700 .
C40 C50 1.501(11) .
C42 H42A 0.9700 .
C42 H42B 0.9700 .
C43 H43A 0.9700 .
C43 H43B 0.9700 .
C44 H44A 0.9700 .
C44 H44B 0.9700 .
C44 C4FA 1.58(3) .
C45 H45A 0.9600 .
C45 H45B 0.9600 .
C45 H45C 0.9600 .
C45 C49 1.518(18) .
C46 H46A 0.9700 .
C46 H46B 0.9700 .
C49 H49A 0.9700 .
C49 H49B 0.9700 .
C49 H49C 0.9700 .
C49 H49D 0.9700 .
C49 C45A 1.59(5) .
C50 H50A 0.9700 .
C50 H50B 0.9700 .
C3 H3A 0.9700 .
C3 H3B 0.9700 .
C3 C9 1.58(2) .
C4 H4 0.9800 .
C4 C7FA 1.536(14) .
C5 H5AA 0.9700 .
C5 H5AB 0.9700 .
C5 H5BC 0.9700 .
C5 H5BD 0.9700 .
C5 C17 1.477(15) .
C5 C17A 1.51(3) .
C7FA H7FA 0.9700 .
C7FA H7FB 0.9700 .
C7FA C16 1.563(16) .
C6EA H6EA 0.9300 .
C8 H8A 0.9700 .
C8 H8B 0.9700 .
C8 C9 1.493(16) .
C9 H9A 0.9700 .
C9 H9B 0.9700 .
C16 H16A 0.9700 .
C16 H16B 0.9700 .
C17 H17A 0.9600 .
C17 H17B 0.9600 .
C17 H17C 0.9600 .
C7EA H7EA 0.9600 .
C7EA H7EB 0.9600 .
C7EA H7EC 0.9600 .
C6FA H6FA 0.9300 .
C4FA H4FA 0.9700 .
C4FA H4FB 0.9700 .
C5FA H5FA 0.9600 .
C5FA H5FB 0.9600 .
C5FA H5FC 0.9600 .
C7EB H7ED 0.9600 .
C7EB H7EE 0.9600 .
C7EB H7EF 0.9600 .
C4DB H4DD 0.9600 .
C4DB H4DE 0.9600 .
C4DB H4DF 0.9600 .
C24A H24D 0.9600 .
C24A H24E 0.9600 .
C24A H24F 0.9600 .
C17A H17D 0.9600 .
C17A H17E 0.9600 .
C17A H17F 0.9600 .
C5FB H5FD 0.9600 .
C5FB H5FE 0.9600 .
C5FB H5FF 0.9600 .
C45A H45D 0.9600 .
C45A H45E 0.9600 .
C45A H45F 0.9600 .

loop_
_geom_torsion_atom_site_label_1
_geom_torsion_atom_site_label_2
_geom_torsion_atom_site_label_3
_geom_torsion_atom_site_label_4
_geom_torsion
_geom_torsion_site_symmetry_1
_geom_torsion_site_symmetry_4
N0AA C32 C33 C10 -4.1(9) . .
N0AA C32 C33 C30 171.9(6) . .
N0AA C32 C76 C6FA -174.0(8) . .
N2AA C6AA C2FA C29 172.5(7) . .
N2AA C6AA C2FA C92 -2.9(8) . .
N2AA C6AA C8AA C3AA 3.2(15) . .
N2AA C6AA C8AA C6 -174.1(7) . .
N2AA C55 C66 C8DA -175.9(8) . .
N2AA C55 C92 C2FA -2.4(9) . .
N2AA C55 C92 C61 173.6(7) . .
N2AA C84 C96 C87 -177.6(8) . .
N1AA C6 C10 C29 -172.6(8) . .
N1AA C6 C10 C33 5.7(15) . .
N1AA C6 C8AA C3AA -5.5(9) . .
N1AA C6 C8AA C6AA 172.6(6) . .
C6DA N4BA C0EA C27 -144.1(10) . .
C6DA N4BA C0EA C4 95.4(10) . .
C6DA C9DA C7DA C77 176.3(8) . .
C6DA C9DA C8CA C5BA -178.5(7) . .
N7AA C2AA C71 C30 171.1(8) . .
N7AA C2AA C71 C6FA -6.5(13) . .
N7AA C4EA C6CA N9 -68.7(13) . .
N7AA C4EA C6CA C25 172.9(9) . .
N5 C31 C53 C70 173.4(8) . .
N5 C31 C53 C1BA -4.8(9) . .
N5 C54 C59 C51 -176.4(8) . .
N5 C54 C1BA C53 -2.3(9) . .
N5 C54 C1BA C72 173.6(7) . .
N5 C83 C15 C3DA -170.1(7) . .
N4BA C6DA C9DA C7DA -11.0(14) . .
N4BA C6DA C9DA C8CA 165.9(8) . .
N4BA C0EA C4 N34 -67.6(9) . .
N4BA C0EA C4 C7FA 174.4(6) . .
C2AA N7AA C4EA C3FA -149.1(10) . .
C2AA N7AA C4EA C6CA 95.4(11) . .
C2AA C71 C6FA C76 172.7(8) . .
C4CA C0AA C5BA C8CA -170.0(9) . .
C4CA C0AA C5BA C91 4.7(8) . .
C4CA C0AA C4BA N24 -173.5(7) . .
C4CA C0AA C4BA C0BA 4.4(12) . .
C4CA C11 C79 C63 8.1(19) . .
C4CA C11 C79 C1FA -176.3(9) . .
C4CA C11 C93 N44 173.9(7) . .
C4CA C11 C93 C0BA -2.8(13) . .
C4CA N13 C69 C81 -109.2(9) . .
C4CA N13 C91 C5BA -1.0(9) . .
C4CA N13 C91 C77 179.2(8) . .
C6AA N2AA C55 C66 -177.2(8) . .
C6AA N2AA C55 C92 0.7(9) . .
C6AA N2AA C84 C96 -112.4(9) . .
C6AA C2FA C29 N0AA -175.5(7) . .
C6AA C2FA C29 C10 8.8(12) . .
C6AA C2FA C92 C55 3.3(8) . .
C6AA C2FA C92 C61 -171.3(9) . .
C6 N1AA C64 C3AA -0.8(9) . .
C6 N1AA C64 C1AA -178.4(8) . .
C6 N1AA C78 C3CA -113.1(9) . .
C6 C10 C29 N0AA 176.1(7) . .
C6 C10 C29 C2FA -7.4(12) . .
C6 C10 C33 C30 10.9(16) . .
C6 C10 C33 C32 -174.4(8) . .
C9DA C6DA N4BA C0EA -174.6(9) . .
C9DA C7DA C77 C91 -1.1(13) . .
C0AA C4CA C11 C79 -175.4(9) . .
C0AA C4CA C11 C93 4.4(12) . .
C0AA C4CA N13 C69 -164.0(8) . .
C0AA C4CA N13 C91 4.0(9) . .
C0AA C5BA C8CA C9DA 179.0(8) . .
C0AA C5BA C91 N13 -2.3(8) . .
C0AA C5BA C91 C77 177.5(7) . .
C0AA C4BA C0BA C8BA 175.9(7) . .
C0AA C4BA C0BA C93 -2.8(13) . .
C1AA C1DA C9AA C2CA 175.0(8) . .
C1AA C1DA C9AA C0CA -2.0(12) . .
C4AA C1EA C9BA C7CA -175.4(9) . .
C4AA C1EA C9BA C70 3.9(13) . .
C4AA C1EA N41 C2DA 4.2(9) . .
C4AA C1EA N41 C50 -159.5(8) . .
C4AA C31 C53 C70 -7.9(12) . .
C4AA C31 C53 C1BA 174.0(7) . .
C10 C6 C8AA C3AA 175.6(7) . .
C10 C6 C8AA C6AA -6.3(11) . .
C11 C4CA C0AA C5BA 175.2(7) . .
C11 C4CA C0AA C4BA -5.2(11) . .
C11 C4CA N13 C69 15.4(14) . .
C11 C4CA N13 C91 -176.5(8) . .
C11 C79 C1FA N44 -0.2(10) . .
C11 C79 C1FA C6BA 176.5(8) . .
C11 C93 C0BA C4BA 2.0(13) . .
C11 C93 C0BA C8BA -176.2(9) . .
C12 C7BA C8DA C66 175.8(8) . .
C12 C7BA C61 C92 -178.0(8) . .
C12 N1 C8EA C0FA 90.7(11) . .
C12 N1 C8EA C42 -147.3(10) . .
N13 C4CA C0AA C5BA -5.3(9) . .
N13 C4CA C0AA C4BA 174.3(7) . .
N13 C4CA C11 C79 5.3(16) . .
N13 C4CA C11 C93 -175.0(8) . .
N13 C69 C81 C56 -178.1(7) . .
C5BA C0AA C4BA N24 6.0(15) . .
C5BA C0AA C4BA C0BA -176.1(8) . .
C1EA C4AA C31 N5 -175.1(8) . .
C1EA C4AA C31 C53 6.5(12) . .
C1EA C4AA C48 C2DA 4.7(9) . .
C1EA C4AA C48 C1CA -170.1(10) . .
C1EA C9BA C7CA C37 -172.8(10) . .
C1EA C9BA C7CA C58 4.7(19) . .
C1EA C9BA C70 N5AA 173.9(8) . .
C1EA C9BA C70 C53 -5.4(13) . .
C1EA N41 C2DA C36 -178.2(8) . .
C1EA N41 C2DA C48 -1.2(9) . .
C1EA N41 C50 C40 -112.1(11) . .
N5AA C37 C7CA C9BA -6.4(10) . .
N5AA C37 C7CA C58 175.5(8) . .
N5AA C37 C5EA C7AA -175.9(10) . .
N5AA C68 C101 C2BA -177.4(8) . .
C1DA C1AA C64 N1AA -174.9(7) . .
C1DA C1AA C64 C3AA 7.7(12) . .
C1DA C9AA C2CA N34 -13.5(14) . .
C1DA C9AA C0CA C3AA 2.3(13) . .
C2FA C6AA C8AA C3AA -174.5(8) . .
C2FA C6AA C8AA C6 8.1(11) . .
C8AA C3AA C0CA C9AA 178.8(8) . .
C8AA C3AA C64 N1AA -2.7(8) . .
C8AA C3AA C64 C1AA 175.1(7) . .
C8AA C6AA C2FA C29 -9.3(11) . .
C8AA C6AA C2FA C92 175.3(7) . .
C8AA C6 C10 C29 6.0(11) . .
C8AA C6 C10 C33 -175.7(8) . .
C19 N24 C4BA C0AA -177.9(8) . .
C19 N24 C4BA C0BA 3.9(9) . .
C19 N24 C85 C5CA 84.4(9) . .
C19 C26 C97 C28 -2.0(13) . .
C19 C8BA C52 C28 4.4(13) . .
C19 C8BA C0BA C4BA 5.7(9) . .
C19 C8BA C0BA C93 -176.0(10) . .
C7DA C9DA C8CA C5BA -1.5(12) . .
C7DA C77 C91 N13 -175.5(8) . .
C7DA C77 C91 C5BA 4.8(13) . .
C9AA C2CA N34 C4 -169.5(9) . .
C9BA C1EA N41 C2DA -178.6(8) . .
C9BA C1EA N41 C50 17.7(14) . .
C9BA C7CA C58 C3BA -176.9(10) . .
C7BA C12 N1 C8EA -169.8(10) . .
C7BA C8DA C66 C55 0.0(13) . .
C7BA C61 C92 C2FA 178.3(8) . .
C7BA C61 C92 C55 4.0(12) . .
N24 C19 C26 C97 -178.8(8) . .
N24 C19 C8BA C52 177.0(7) . .
N24 C19 C8BA C0BA -3.3(9) . .
N24 C4BA C0BA C8BA -5.8(9) . .
N24 C4BA C0BA C93 175.4(7) . .
N24 C85 C5CA C2EA -177.3(7) . .
C2CA C9AA C0CA C3AA -174.7(8) . .
C2CA N34 C4 C0EA 93.3(11) . .
C2CA N34 C4 C7FA -144.7(11) . .
C26 C19 N24 C4BA -176.7(8) . .
C26 C19 N24 C85 -10.1(13) . .
C26 C19 C8BA C52 -6.4(12) . .
C26 C19 C8BA C0BA 173.3(8) . .
C4BA C0AA C5BA C8CA 10.4(16) . .
C4BA C0AA C5BA C91 -174.9(9) . .
C4BA N24 C85 C5CA -112.1(9) . .
C29 N0AA C32 C33 2.6(9) . .
C29 N0AA C32 C76 -179.0(8) . .
C29 N0AA C67 C60 -114.7(8) . .
C29 C10 C33 C30 -170.6(9) . .
C29 C10 C33 C32 4.1(9) . .
C29 C2FA C92 C55 -170.9(9) . .
C29 C2FA C92 C61 14.5(16) . .
C30 C71 C6FA C76 -4.8(13) . .
C31 N5 C54 C59 -179.9(8) . .
C31 N5 C54 C1BA -0.8(9) . .
C31 N5 C83 C15 -106.9(9) . .
C31 C4AA C1EA C9BA -4.5(13) . .
C31 C4AA C1EA N41 172.9(7) . .
C31 C4AA C48 C2DA -173.3(9) . .
C31 C4AA C48 C1CA 11.9(19) . .
C31 C53 C70 N5AA -171.8(8) . .
C31 C53 C70 C9BA 7.3(13) . .
C31 C53 C1BA C54 4.3(9) . .
C31 C53 C1BA C72 -170.5(9) . .
C32 N0AA C29 C10 0.1(9) . .
C32 N0AA C29 C2FA -176.0(8) . .
C32 N0AA C67 C60 85.9(9) . .
C32 C76 C6FA C71 1.6(13) . .
C33 C10 C29 N0AA -2.6(9) . .
C33 C10 C29 C2FA 173.9(7) . .
C33 C30 C71 C2AA -175.3(7) . .
C33 C30 C71 C6FA 2.3(12) . .
C33 C32 C76 C6FA 4.3(14) . .
N34 C4 C7FA C16 -170.9(12) . .
C8DA C7BA C61 C92 1.9(13) . .
C36 C2DA C48 C4AA 175.0(8) . .
C36 C2DA C48 C1CA -8.8(12) . .
C36 C86 C98 C1CA 1.6(13) . .
C36 C86 C98 C73 175.7(8) . .
C37 N5AA C68 C101 81.7(11) . .
C37 N5AA C70 C9BA 2.8(10) . .
C37 N5AA C70 C53 -177.9(9) . .
C37 C7CA C58 C3BA 0.4(14) . .
C0CA C3AA C8AA C6AA 10.5(17) . .
C0CA C3AA C8AA C6 -172.0(9) . .
C0CA C3AA C64 N1AA 174.9(7) . .
C0CA C3AA C64 C1AA -7.2(11) . .
C0CA C9AA C2CA N34 163.6(9) . .
C39 C47 C51 C59 172.8(8) . .
C39 C47 C72 C1BA -175.7(9) . .
C39 N62 C20 C13 96.6(11) . .
C39 N62 C20 C35 -141.5(11) . .
N40 C73 C98 C1CA 164.6(9) . .
N40 C73 C98 C86 -9.5(15) . .
N41 C1EA C9BA C7CA 7.7(17) . .
N41 C1EA C9BA C70 -173.0(8) . .
N41 C2DA C48 C4AA -2.2(9) . .
N41 C2DA C48 C1CA 174.0(7) . .
C2DA C36 C86 C98 -4.5(13) . .
C2DA N41 C50 C40 86.1(11) . .
N44 C93 C0BA C4BA -174.0(8) . .
N44 C93 C0BA C8BA 7.7(17) . .
C7CA C9BA C70 N5AA -6.7(10) . .
C7CA C9BA C70 C53 174.1(8) . .
C7CA C37 C5EA C7AA 2.1(15) . .
C7CA C58 C3BA C7AA 2.5(15) . .
C7CA C58 C3BA C14 -171.3(9) . .
C47 C39 N62 C20 -177.0(9) . .
C47 C51 C59 C54 -0.8(13) . .
C47 C72 C1BA C53 -179.3(9) . .
C47 C72 C1BA C54 6.2(13) . .
C48 C4AA C1EA C9BA 177.1(8) . .
C48 C4AA C1EA N41 -5.5(9) . .
C48 C4AA C31 N5 2.7(17) . .
C48 C4AA C31 C53 -175.7(9) . .
C48 C1CA C98 C73 -176.7(8) . .
C48 C1CA C98 C86 -2.6(13) . .
C8CA C9DA C7DA C77 -0.5(13) . .
C8CA C5BA C91 N13 173.7(6) . .
C8CA C5BA C91 C77 -6.5(12) . .
C8BA C19 N24 C4BA -0.3(9) . .
C8BA C19 N24 C85 166.3(7) . .
C8BA C19 C26 C97 5.2(13) . .
C51 C47 C72 C1BA -2.6(14) . .
C52 C28 C97 C26 0.2(13) . .
C52 C28 C6EA N9 169.8(9) . .
C52 C8BA C0BA C4BA -174.7(10) . .
C52 C8BA C0BA C93 3.6(19) . .
C54 N5 C31 C4AA -175.0(9) . .
C54 N5 C31 C53 3.6(9) . .
C54 N5 C83 C15 84.6(9) . .
C55 N2AA C6AA C2FA 1.5(8) . .
C55 N2AA C6AA C8AA -176.6(7) . .
C55 N2AA C84 C96 82.7(10) . .
C58 C3BA C14 N2 166.3(10) . .
C59 C54 C1BA C53 176.8(8) . .
C59 C54 C1BA C72 -7.3(12) . .
C61 C7BA C8DA C66 -4.1(14) . .
N62 C39 C47 C51 -2.4(15) . .
N62 C39 C47 C72 170.6(10) . .
N62 C20 C35 C3 -176.4(11) . .
C63 C79 C1FA N44 176.3(8) . .
C63 C79 C1FA C6BA -7.0(14) . .
C63 C88 C99 C6BA -4.3(14) . .
C63 C88 C0DA N3 161.9(11) . .
C64 N1AA C6 C10 -177.2(8) . .
C64 N1AA C6 C8AA 4.0(9) . .
C64 N1AA C78 C3CA 81.2(9) . .
C64 C3AA C8AA C6AA -172.6(9) . .
C64 C3AA C8AA C6 5.0(8) . .
C64 C3AA C0CA C9AA 2.1(12) . .
C64 C1AA C1DA C9AA -3.0(12) . .
C66 C55 C92 C2FA 175.6(8) . .
C66 C55 C92 C61 -8.5(12) . .
C67 N0AA C29 C10 -161.5(7) . .
C67 N0AA C29 C2FA 22.4(13) . .
C67 N0AA C32 C33 165.4(7) . .
C67 N0AA C32 C76 -16.1(13) . .
C67 C60 C5 C17 84.0(12) . .
C67 C60 C5 C17A 162(2) . .
C68 N5AA C37 C7CA 169.9(8) . .
C68 N5AA C37 C5EA -12.0(15) . .
C68 N5AA C70 C9BA -163.0(9) . .
C68 N5AA C70 C53 16.3(16) . .
C68 C101 C2BA C24 176.4(11) . .
C68 C101 C2BA C24A 83(3) . .
C69 N13 C91 C5BA 168.4(7) . .
C69 N13 C91 C77 -11.4(12) . .
C70 N5AA C37 C7CA 2.5(10) . .
C70 N5AA C37 C5EA -179.3(10) . .
C70 N5AA C68 C101 -113.8(11) . .
C70 C9BA C7CA C37 7.9(10) . .
C70 C9BA C7CA C58 -174.6(11) . .
C70 C53 C1BA C54 -173.2(10) . .
C70 C53 C1BA C72 11.9(19) . .
C71 C30 C33 C10 177.6(8) . .
C71 C30 C33 C32 3.3(11) . .
C72 C47 C51 C59 -0.3(14) . .
C73 N40 C21 C1 -143.4(10) . .
C73 N40 C21 C21 91.2(11) . 10_554
C76 C32 C33 C10 177.4(8) . .
C76 C32 C33 C30 -6.7(12) . .
C78 N1AA C6 C10 16.1(14) . .
C78 N1AA C6 C8AA -162.7(7) . .
C78 N1AA C64 C3AA 167.6(6) . .
C78 N1AA C64 C1AA -10.0(12) . .
C78 C3CA C49 C45 -178.2(12) . .
C78 C3CA C49 C45A 73.8(19) . .
C79 C11 C93 N44 -6.3(10) . .
C79 C11 C93 C0BA 177.0(8) . .
C79 C63 C88 C99 2.9(14) . .
C79 C63 C88 C0DA -174.5(9) . .
C83 N5 C31 C4AA 15.9(15) . .
C83 N5 C31 C53 -165.5(8) . .
C83 N5 C54 C59 -9.5(13) . .
C83 N5 C54 C1BA 169.5(7) . .
C84 N2AA C6AA C2FA -165.1(7) . .
C84 N2AA C6AA C8AA 16.9(13) . .
C84 N2AA C55 C66 -9.6(12) . .
C84 N2AA C55 C92 168.3(6) . .
C85 N24 C4BA C0AA 17.5(14) . .
C85 N24 C4BA C0BA -160.7(8) . .
C86 C36 C2DA N41 -174.9(8) . .
C86 C36 C2DA C48 8.4(13) . .
C88 C63 C79 C11 177.8(9) . .
C88 C63 C79 C1FA 2.8(14) . .
C88 C99 C6BA C1FA 0.0(15) . .
C91 N13 C69 C81 83.8(8) . .
C91 C5BA C8CA C9DA 4.6(11) . .
C92 C2FA C29 N0AA -1.8(16) . .
C92 C2FA C29 C10 -177.5(8) . .
C92 C55 C66 C8DA 6.5(13) . .
C93 C11 C79 C63 -171.7(11) . .
C93 C11 C79 C1FA 3.9(10) . .
C93 N44 C46 C22 -115.5(12) . .
C93 N44 C1FA C79 -3.7(10) . .
C93 N44 C1FA C6BA -179.9(9) . .
C97 C28 C52 C8BA -1.5(14) . .
C97 C28 C6EA N9 -5.3(14) . .
C98 C1CA C48 C4AA -179.7(10) . .
C98 C1CA C48 C2DA 5.9(13) . .
C99 C88 C0DA N3 -15.3(18) . .
C99 C6BA C1FA N44 -178.3(9) . .
C99 C6BA C1FA C79 5.7(14) . .
C7AA C3BA C14 N2 -7.5(16) . .
C5EA C37 C7CA C9BA 175.3(9) . .
C5EA C37 C7CA C58 -2.8(14) . .
C5EA C7AA C3BA C58 -3.2(16) . .
C5EA C7AA C3BA C14 170.6(10) . .
C18 C1 C21 N40 -175.4(10) . .
C18 C1 C21 C21 -51.1(14) . 10_554
C21 N40 C73 C98 -170.0(9) . .
C21 C1 C18 C18 52.5(14) . 10_554
C0BA C8BA C52 C28 -175.2(9) . .
C3BA C7AA C5EA C37 0.9(16) . .
C1BA C53 C70 N5AA 5.5(18) . .
C1BA C53 C70 C9BA -175.3(10) . .
C1BA C54 C59 C51 4.7(13) . .
C5AA C3DA C15 C83 72.3(12) . .
N1 C12 C7BA C8DA -10.4(15) . .
N1 C12 C7BA C61 169.4(9) . .
N1 C8EA C42 C9EA -177.1(11) . .
N2 C13 C20 N62 -68.2(11) 10_554 .
N2 C13 C20 C35 172.3(10) 10_554 .
N2 C13 C8 C9 -170.2(12) 10_554 .
N3 C0FA C8EA N1 -67.3(11) . .
N3 C0FA C8EA C42 177.7(9) . .
N3 C0FA C44 C4FA -174.6(12) . .
C3FA C4EA C6CA N9 176.3(10) . .
C3FA C4EA C6CA C25 57.9(15) . .
C0FA N3 C0DA C88 -170.4(11) . .
C0FA C8EA C42 C9EA -57.2(14) . .
C0FA C44 C4FA C9EA 59.2(18) . .
C7 C27 C0EA N4BA -178.0(12) . .
C7 C27 C0EA C4 -59.1(15) . .
C4EA N7AA C2AA C71 -171.5(8) . .
C4EA C3FA C43 C5DA 62.6(16) . .
C3EA C23 C40 C50 -177.2(11) . .
C13 N2 C14 C3BA -169.7(9) 10_554 .
C13 C20 C35 C3 -58.0(15) . .
C13 C8 C9 C3 57.0(17) . .
C8EA C0FA C44 C4FA -59.5(14) . .
C20 C13 C8 C9 -53.8(15) . .
C20 C35 C3 C9 58.9(15) . .
C23 C40 C50 N41 178.0(9) . .
C25 C5DA C43 C3FA -58.3(19) . .
C9CA C87 C96 C84 77.9(10) . .
C27 C7 C16 C7FA -56.4(14) . .
C27 C0EA C4 N34 173.2(8) . .
C27 C0EA C4 C7FA 55.3(10) . .
C5DA C25 C6CA C4EA -55.7(18) . .
C5DA C25 C6CA N9 -173.6(13) . .
C0DA C88 C99 C6BA 173.0(10) . .
C0DA N3 C0FA C8EA 100.0(12) . .
C0DA N3 C0FA C44 -142.1(11) . .
C6CA N9 C6EA C28 -168.3(9) . .
C6CA C25 C5DA C43 56(2) . .
C4DA C56 C81 C69 -159.6(11) . .
C35 C3 C9 C8 -58.8(16) . .
C38 C22 C46 N44 173.3(11) . .
C0EA C4 C7FA C16 -51.1(14) . .
C42 C9EA C4FA C44 -60(2) . .
C43 C3FA C4EA N7AA -174.8(12) . .
C43 C3FA C4EA C6CA -60.9(17) . .
C44 C0FA C8EA N1 177.4(8) . .
C44 C0FA C8EA C42 62.3(13) . .
C46 N44 C93 C11 -154.1(10) . .
C46 N44 C93 C0BA 22.4(16) . .
C46 N44 C1FA C79 159.3(9) . .
C46 N44 C1FA C6BA -16.9(14) . .
C46 C22 C38 C7EA -176.0(15) . .
C46 C22 C38 C7EB 37(12) . .
C49 C3CA C78 N1AA -176.5(9) . .
C50 N41 C2DA C36 -13.0(13) . .
C50 N41 C2DA C48 164.1(7) . .
C1FA N44 C93 C11 6.2(10) . .
C1FA N44 C93 C0BA -177.3(9) . .
C1FA N44 C46 C22 86.2(13) . .
C4 C7FA C16 C7 50.8(18) . .
C5 C60 C67 N0AA -179.4(6) . .
C6EA C28 C52 C8BA -176.5(9) . .
C6EA C28 C97 C26 175.4(8) . .
C6EA N9 C6CA C4EA 93.1(13) . .
C6EA N9 C6CA C25 -146.8(11) . .
C8 C13 C20 N62 174.6(8) . .
C8 C13 C20 C35 55.1(13) . .
C16 C7 C27 C0EA 60.1(14) . .
C4FA C9EA C42 C8EA 55.1(17) . .
C5FA C2EA C5CA C85 83.3(16) . .
C4DB C56 C81 C69 76.7(13) . .
C5FB C2EA C5CA C85 -175.1(16) . .

loop_
_smtbx_masks_void_nr
_smtbx_masks_void_average_x
_smtbx_masks_void_average_y
_smtbx_masks_void_average_z
_smtbx_masks_void_volume
_smtbx_masks_void_count_electrons
1 0.000 0.000 -0.643 9484.8 2142.7
2 0.000 0.302 0.833 16.1 2.5
3 0.000 0.474 0.833 31.9 7.0
4 0.000 0.526 0.333 31.9 7.0
5 0.000 0.698 0.333 16.1 2.5
6 0.302 0.302 0.667 16.1 2.5
7 0.302 0.000 0.500 16.1 2.5
8 0.474 0.474 0.667 31.9 7.0
9 0.474 1.000 0.500 31.9 7.0
10 0.526 0.526 0.167 31.9 7.0
11 0.526 0.000 0.000 31.9 7.0
12 0.698 0.698 0.167 16.1 2.5
13 0.698 1.000 0.000 16.1 2.5
